data_4305886
loop_
_publ_author_name
'Felicitas Lips'
'Stefanie Dehnen'

_publ_section_title
;
One-Size Adjustable-Gap Cluster Anions: Systematic Approach to Multinary,
Water-Soluble Chalcogenidometalate Compounds
;
_journal_name_full 'Inorganic Chemistry'
_journal_page_first 5561
_journal_page_last 5563
_journal_paper_doi 10.1021/ic8008199
_journal_volume 47
_journal_year 2008
_chemical_formula_sum 'C0.5 H28 K10 O13.5 Se10 Sn4 Te7 Zn4'
_chemical_formula_weight 3060.27
_chemical_name_systematic
; 
 ? 
;
_space_group_IT_number 15
_symmetry_cell_setting monoclinic
_symmetry_space_group_name_Hall '-C 2yc'
_symmetry_space_group_name_H-M 'C 1 2/c 1'
_atom_sites_solution_hydrogens geom
_atom_sites_solution_primary direct
_atom_sites_solution_secondary difmap
_audit_creation_method SHELXL-97
_cell_angle_alpha 90.00
_cell_angle_beta 98.19(3)
_cell_angle_gamma 90.00
_cell_formula_units_Z 8
_cell_length_a 27.121(5)
_cell_length_b 18.988(4)
_cell_length_c 26.821(5)
_cell_measurement_temperature 200(2)
_cell_volume 13671(5)
_computing_structure_refinement 'SHELXL-97 (Sheldrick, 1997)'
_computing_structure_solution 'SHELXS-97 (Sheldrick, 1990)'
_diffrn_ambient_temperature 200(2)
_diffrn_measured_fraction_theta_full 0.985
_diffrn_measured_fraction_theta_max 0.985
_diffrn_radiation_monochromator graphite
_diffrn_radiation_source 'fine-focus sealed tube'
_diffrn_radiation_type MoK\a
_diffrn_radiation_wavelength 0.71073
_diffrn_reflns_av_R_equivalents 0.1495
_diffrn_reflns_av_sigmaI/netI 0.0993
_diffrn_reflns_limit_h_max 32
_diffrn_reflns_limit_h_min -32
_diffrn_reflns_limit_k_max 22
_diffrn_reflns_limit_k_min -20
_diffrn_reflns_limit_l_max 27
_diffrn_reflns_limit_l_min -31
_diffrn_reflns_number 32721
_diffrn_reflns_theta_full 25.00
_diffrn_reflns_theta_max 25.00
_diffrn_reflns_theta_min 1.31
_exptl_absorpt_coefficient_mu 11.707
_exptl_crystal_colour dark_red
_exptl_crystal_density_diffrn 2.974
_exptl_crystal_density_method 'not measured'
_exptl_crystal_description platelet
_exptl_crystal_F_000 10824
_exptl_crystal_size_max 0.5
_exptl_crystal_size_mid 0.5
_exptl_crystal_size_min 0.2
_refine_diff_density_max 0.479
_refine_diff_density_min -0.522
_refine_diff_density_rms 0.061
_refine_ls_extinction_method none
_refine_ls_goodness_of_fit_ref 1.042
_refine_ls_hydrogen_treatment mixed
_refine_ls_matrix_type full
_refine_ls_number_parameters 380
_refine_ls_number_reflns 11875
_refine_ls_number_restraints 0
_refine_ls_restrained_S_all 1.042
_refine_ls_R_factor_all 0.0910
_refine_ls_R_factor_gt 0.0680
_refine_ls_shift/su_max 0.106
_refine_ls_shift/su_mean 0.005
_refine_ls_structure_factor_coef Fsqd
_refine_ls_weighting_details 'calc w=1/[\s^2^(Fo^2^)+(0.1000P)^2^+0.0000P] where P=(Fo^2^+2Fc^2^)/3'
_refine_ls_weighting_scheme calc
_refine_ls_wR_factor_gt 0.1793
_refine_ls_wR_factor_ref 0.1927
_reflns_number_gt 8526
_reflns_number_total 11875
_reflns_threshold_expression >2sigma(I)
_cod_data_source_file ic8008199-file001_1.cif
_cod_data_source_block K10Zn4Sn4Se10Te7_compound_1
_cod_original_formula_sum 'C0.50 H28 K10 O13.50 Se10 Sn4 Te7 Zn4'
_cod_database_code 4305886

loop_
_symmetry_equiv_pos_as_xyz
'x, y, z'
'-x, y, -z+1/2'
'x+1/2, y+1/2, z'
'-x+1/2, y+1/2, -z+1/2'
'-x, -y, -z'
'x, -y, z-1/2'
'-x+1/2, -y+1/2, -z'
'x+1/2, -y+1/2, z-1/2'

loop_
_atom_site_label
_atom_site_type_symbol
_atom_site_fract_x
_atom_site_fract_y
_atom_site_fract_z
_atom_site_U_iso_or_equiv
_atom_site_adp_type
_atom_site_occupancy
_atom_site_symmetry_multiplicity
_atom_site_calc_flag
_atom_site_refinement_flags
_atom_site_disorder_assembly
_atom_site_disorder_group
Sn1 Sn 0.09659(4) 0.18055(5) 0.14778(4) 0.0716(6) Uani 1 1 d . . .
Sn2 Sn 0.11811(4) -0.17123(5) 0.11432(4) 0.0718(6) Uani 1 1 d . . .
Sn3 Sn 0.32391(4) 0.03185(5) 0.16558(4) 0.0730(6) Uani 1 1 d . . .
Sn4 Sn 0.17933(4) -0.03435(5) 0.34566(3) 0.0674(6) Uani 1 1 d . . .
Te1 Te 0.04191(6) 0.29258(7) 0.11256(6) 0.1143(7) Uani 1 1 d . . .
Te2 Te 0.07475(6) -0.28347(7) 0.06546(7) 0.1184(7) Uani 1 1 d . . .
Te3 Te 0.41875(6) 0.04812(10) 0.15168(8) 0.1310(8) Uani 1 1 d . . .
Te4 Te 0.18234(5) -0.05794(6) 0.44546(3) 0.0871(6) Uani 1 1 d . . .
Te5 Te 0.16942(4) 0.22548(5) 0.21910(4) 0.0816(6) Uani 1 1 d . . .
Se6 Se 0.13235(5) 0.13228(7) 0.06842(5) 0.0695(6) Uani 1 1 d . . .
Se7 Se 0.03776(5) 0.09167(7) 0.18352(5) 0.0677(6) Uani 1 1 d . . .
Te8 Te 0.19810(5) -0.22025(5) 0.17409(4) 0.0847(6) Uani 1 1 d . . .
Se9 Se 0.14201(6) -0.08085(7) 0.04874(5) 0.0706(6) Uani 1 1 d . . .
Se10 Se 0.05151(6) -0.11800(7) 0.16225(6) 0.0745(6) Uani 1 1 d . . .
Se11 Se 0.30473(5) 0.12722(7) 0.22764(5) 0.0675(6) Uani 1 1 d . . .
Se12 Se 0.26786(5) 0.04491(7) 0.07899(5) 0.0663(6) Uani 1 1 d . . .
Se13 Se 0.31817(6) -0.09127(7) 0.20349(5) 0.0720(6) Uani 1 1 d . . .
Se14 Se 0.23244(5) -0.12940(7) 0.31131(5) 0.0678(6) Uani 1 1 d . . .
Se15 Se 0.21488(6) 0.08984(7) 0.33396(5) 0.0713(6) Uani 1 1 d . . .
Te16 Te 0.08481(5) -0.04135(6) 0.30267(4) 0.0904(6) Uani 1 1 d . . .
Se17 Se 0.17956(5) 0.00230(6) 0.19269(4) 0.0609(6) Uani 1 1 d . . .
Zn1 Zn 0.21547(6) 0.10640(7) 0.24065(6) 0.0664(6) Uani 1 1 d . . .
Zn2 Zn 0.18022(6) 0.02238(8) 0.10150(6) 0.0688(6) Uani 1 1 d . . .
Zn3 Zn 0.09286(6) -0.01398(8) 0.20910(6) 0.0682(6) Uani 1 1 d . . .
Zn4 Zn 0.22991(6) -0.10363(7) 0.21928(5) 0.0660(6) Uani 1 1 d . . .
K1 K 0.24654(14) 0.21440(18) 0.12166(14) 0.0839(10) Uiso 1 1 d . . .
K2 K 0.12024(18) -0.2152(2) 0.27037(18) 0.1053(12) Uiso 1 1 d . . .
K3 K 0.32505(15) -0.0051(2) 0.31658(15) 0.0922(11) Uiso 1 1 d . . .
K4 K 0.08865(18) 0.1480(2) 0.30461(18) 0.1052(12) Uiso 1 1 d . . .
K5 K 0.2696(2) -0.1374(3) 0.0789(2) 0.1159(14) Uiso 1 1 d . . .
K6 K 0.0357(2) 0.0092(3) 0.0674(2) 0.1200(15) Uiso 1 1 d . . .
K7 K 0.5000 0.1434(4) 0.2500 0.128(2) Uiso 1 2 d S . .
K8B K -0.0630(5) -0.1537(7) 0.0853(6) 0.110(3) Uiso 0.43 1 d P . .
K8A K -0.0592(12) -0.1645(16) 0.1072(13) 0.179(11) Uiso 0.33 1 d P . .
K9A K 0.3204(4) 0.0035(5) -0.0280(4) 0.121(2) Uiso 0.60 1 d P . .
K9B K 0.300(2) -0.032(3) -0.038(2) 0.146(15) Uiso 0.13 1 d P . .
K10A K 0.4362(6) -0.1075(8) 0.2565(6) 0.141(4) Uiso 0.50 1 d P . .
K10B K 0.4228(10) -0.1470(16) 0.2620(11) 0.194(9) Uiso 0.40 1 d P . .
K10C K 0.537(3) -0.073(4) 0.269(3) 0.15(2) Uiso 0.10 1 d P . .
K11A K 0.1571(8) -0.2022(12) -0.0409(7) 0.122(5) Uiso 0.33 1 d P . .
K11B K 0.1733(10) -0.1685(15) -0.0567(10) 0.163(8) Uiso 0.33 1 d P . .
K11C K 0.1394(10) -0.2292(13) -0.0372(9) 0.146(7) Uiso 0.33 1 d P . .
OL1 O 0.4264(12) 0.0044(16) 0.3225(12) 0.119(8) Uiso 0.50 1 d P . .
CL1 C 0.4485(11) 0.0050(14) 0.3728(11) 0.072(6) Uiso 0.50 1 d P . .
O1 O 0.4017(13) 0.0799(18) 0.0263(13) 0.128(9) Uiso 0.50 1 d P . .
O2A O 0.2146(13) -0.1255(18) -0.0404(12) 0.120(9) Uiso 0.50 1 d P . .
O2B O 0.2446(14) -0.0979(19) -0.0281(14) 0.130(10) Uiso 0.50 1 d P . .
O3 O 0.0827(6) -0.3364(8) 0.2022(6) 0.123(4) Uiso 1 1 d . . .
O4 O 0.1650(6) 0.2557(8) 0.3632(6) 0.125(4) Uiso 1 1 d . . .
O5 O 0.3333(7) 0.0935(9) 0.3934(7) 0.133(5) Uiso 1 1 d . . .
O6 O 0.2183(9) -0.2609(12) 0.0415(9) 0.166(7) Uiso 1 1 d . . .
O7 O 0.0000 -0.2098(16) 0.2500 0.161(9) Uiso 1 2 d S . .
O8 O 0.2329(7) 0.2942(10) 0.0348(7) 0.139(5) Uiso 1 1 d . . .
O9 O 0.3404(7) -0.1057(10) 0.3993(8) 0.147(6) Uiso 1 1 d . . .
O10 O -0.0560(13) -0.2566(18) 0.0132(13) 0.129(9) Uiso 0.50 1 d P . .
O11 O 0.3408(11) 0.2610(15) 0.1009(11) 0.110(7) Uiso 0.50 1 d P . .
O12 O 0.0672(10) 0.1731(13) 0.4053(10) 0.099(6) Uiso 0.50 1 d P . .
O13 O -0.0011(10) 0.1057(14) -0.0016(10) 0.105(7) Uiso 0.50 1 d P . .
O14 O -0.0612(11) 0.0198(14) 0.0787(11) 0.106(7) Uiso 0.50 1 d P . .
O15 O 0.0316(11) 0.2716(15) 0.2922(11) 0.111(7) Uiso 0.50 1 d P . .
O16A O 0.3512(13) -0.1292(19) 0.0261(14) 0.161(10) Uiso 0.67 1 d P . .
O16B O 0.365(3) -0.098(4) 0.054(3) 0.16(2) Uiso 0.33 1 d P . .
O17A O -0.1286(8) -0.2809(12) -0.0005(8) 0.079(5) Uiso 0.50 1 d P . .
O17B O 0.357(2) 0.190(3) 0.012(2) 0.20(2) Uiso 0.50 1 d P . .

loop_
_atom_site_aniso_label
_atom_site_aniso_U_11
_atom_site_aniso_U_22
_atom_site_aniso_U_33
_atom_site_aniso_U_23
_atom_site_aniso_U_13
_atom_site_aniso_U_12
Sn1 0.0757(8) 0.0689(7) 0.0706(7) 0.0041(4) 0.0122(4) 0.0059(4)
Sn2 0.0836(8) 0.0659(7) 0.0644(7) -0.0033(4) 0.0058(4) -0.0017(4)
Sn3 0.0736(8) 0.0750(7) 0.0723(8) 0.0035(4) 0.0173(4) 0.0027(4)
Sn4 0.0813(8) 0.0667(7) 0.0556(7) -0.0010(4) 0.0145(4) 0.0041(4)
Te1 0.1154(11) 0.0953(9) 0.1301(12) 0.0165(7) 0.0101(8) 0.0232(7)
Te2 0.1268(12) 0.0931(9) 0.1287(12) -0.0255(7) -0.0043(8) -0.0055(7)
Te3 0.0986(10) 0.1438(13) 0.1590(15) -0.0106(11) 0.0471(10) -0.0064(9)
Te4 0.1122(10) 0.0934(8) 0.0571(7) -0.0023(4) 0.0169(5) 0.0115(6)
Te5 0.0877(8) 0.0765(7) 0.0816(8) 0.0051(4) 0.0154(5) 0.0037(5)
Se6 0.0717(9) 0.0684(8) 0.0686(9) 0.0011(6) 0.0107(6) 0.0091(6)
Se7 0.0652(9) 0.0626(8) 0.0771(9) 0.0055(6) 0.0167(6) 0.0042(5)
Te8 0.0983(9) 0.0781(8) 0.0767(8) -0.0049(4) 0.0088(5) -0.0045(5)
Se9 0.0937(11) 0.0633(8) 0.0561(8) -0.0034(5) 0.0147(6) -0.0047(6)
Se10 0.0793(10) 0.0701(9) 0.0755(10) -0.0071(6) 0.0157(7) -0.0059(6)
Se11 0.0694(9) 0.0672(8) 0.0661(9) -0.0021(5) 0.0108(6) -0.0034(6)
Se12 0.0701(9) 0.0727(9) 0.0573(8) 0.0011(5) 0.0129(5) 0.0049(6)
Se13 0.0759(9) 0.0697(9) 0.0715(9) 0.0022(6) 0.0145(6) 0.0010(6)
Se14 0.0858(10) 0.0661(8) 0.0532(8) 0.0007(5) 0.0158(6) 0.0082(6)
Se15 0.0898(10) 0.0655(8) 0.0593(8) 0.0015(5) 0.0133(6) -0.0021(6)
Te16 0.1057(10) 0.0916(8) 0.0757(8) 0.0009(5) 0.0196(5) 0.0006(6)
Se17 0.0682(9) 0.0603(8) 0.0552(8) -0.0003(5) 0.0119(5) 0.0012(5)
Zn1 0.0746(10) 0.0626(9) 0.0627(9) -0.0009(6) 0.0120(7) 0.0001(7)
Zn2 0.0790(11) 0.0698(9) 0.0584(9) 0.0023(6) 0.0125(7) 0.0031(7)
Zn3 0.0712(10) 0.0679(9) 0.0671(10) 0.0010(6) 0.0149(7) -0.0009(7)
Zn4 0.0760(10) 0.0629(9) 0.0599(9) -0.0011(6) 0.0129(7) 0.0024(7)

loop_
_atom_type_symbol
_atom_type_description
_atom_type_scat_dispersion_real
_atom_type_scat_dispersion_imag
_atom_type_scat_source
C C 0.0033 0.0016 'International Tables Vol C Tables 4.2.6.8 and 6.1.1.4'
H H 0.0000 0.0000 'International Tables Vol C Tables 4.2.6.8 and 6.1.1.4'
O O 0.0106 0.0060 'International Tables Vol C Tables 4.2.6.8 and 6.1.1.4'
K K 0.2009 0.2494 'International Tables Vol C Tables 4.2.6.8 and 6.1.1.4'
Zn Zn 0.2839 1.4301 'International Tables Vol C Tables 4.2.6.8 and 6.1.1.4'
Se Se -0.0929 2.2259 'International Tables Vol C Tables 4.2.6.8 and 6.1.1.4'
Sn Sn -0.6537 1.4246 'International Tables Vol C Tables 4.2.6.8 and 6.1.1.4'
Te Te -0.5308 1.6751 'International Tables Vol C Tables 4.2.6.8 and 6.1.1.4'

loop_
_geom_angle_atom_site_label_1
_geom_angle_atom_site_label_2
_geom_angle_atom_site_label_3
_geom_angle
_geom_angle_site_symmetry_1
_geom_angle_site_symmetry_3
_geom_angle_publ_flag
Se7 Sn1 Se6 112.92(6) . . ?
Se7 Sn1 Te5 111.82(5) . . ?
Se6 Sn1 Te5 111.65(6) . . ?
Se7 Sn1 Te1 107.88(6) . . ?
Se6 Sn1 Te1 103.91(6) . . ?
Te5 Sn1 Te1 108.18(6) . . ?
Se7 Sn1 K6 57.20(8) . . ?
Se6 Sn1 K6 57.77(9) . . ?
Te5 Sn1 K6 145.44(9) . . ?
Te1 Sn1 K6 106.36(9) . . ?
Se7 Sn1 K10B 99.3(4) . 4 ?
Se6 Sn1 K10B 147.2(4) . 4 ?
Te5 Sn1 K10B 58.4(4) . 4 ?
Te1 Sn1 K10B 58.1(4) . 4 ?
K6 Sn1 K10B 148.7(4) . 4 ?
Se10 Sn2 Se9 109.83(6) . . ?
Se10 Sn2 Te8 113.90(6) . . ?
Se9 Sn2 Te8 112.05(6) . . ?
Se10 Sn2 Te2 105.45(6) . . ?
Se9 Sn2 Te2 109.11(6) . . ?
Te8 Sn2 Te2 106.13(5) . . ?
Se11 Sn3 Se13 110.95(6) . . ?
Se11 Sn3 Se12 111.46(6) . . ?
Se13 Sn3 Se12 112.37(6) . . ?
Se11 Sn3 Te3 107.32(7) . . ?
Se13 Sn3 Te3 105.98(6) . . ?
Se12 Sn3 Te3 108.46(7) . . ?
Se11 Sn3 K3 56.90(6) . . ?
Se13 Sn3 K3 56.29(7) . . ?
Se12 Sn3 K3 144.95(7) . . ?
Te3 Sn3 K3 106.59(8) . . ?
Se11 Sn3 K5 146.05(9) . . ?
Se13 Sn3 K5 58.31(8) . . ?
Se12 Sn3 K5 56.84(8) . . ?
Te3 Sn3 K5 106.63(9) . . ?
K3 Sn3 K5 112.06(9) . . ?
Se11 Sn3 K1 56.70(6) . . ?
Se13 Sn3 K1 145.14(7) . . ?
Se12 Sn3 K1 57.13(6) . . ?
Te3 Sn3 K1 108.85(7) . . ?
K3 Sn3 K1 110.89(8) . . ?
K5 Sn3 K1 111.55(9) . . ?
Se14 Sn4 Se15 111.15(6) . . ?
Se14 Sn4 Te16 111.43(5) . . ?
Se15 Sn4 Te16 110.25(5) . . ?
Se14 Sn4 Te4 107.47(5) . . ?
Se15 Sn4 Te4 108.20(5) . . ?
Te16 Sn4 Te4 108.19(5) . . ?
Sn1 Te1 K10B 82.1(5) . 4 ?
Sn1 Te1 K10A 93.6(2) . 4 ?
K10B Te1 K10A 11.5(5) 4 4 ?
Sn2 Te2 K11C 85.4(4) . . ?
Sn3 Te3 K10C 95.8(13) . 2_655 ?
Sn3 Te3 K7 116.70(7) . . ?
K10C Te3 K7 75.3(13) 2_655 . ?
Sn3 Te3 K10A 80.7(2) . . ?
K10C Te3 K10A 15.0(13) 2_655 . ?
K7 Te3 K10A 82.1(2) . . ?
Sn4 Te4 K9B 86.6(9) . 6_556 ?
Sn4 Te4 K8B 87.6(2) . 2 ?
K9B Te4 K8B 173.9(9) 6_556 2 ?
Sn4 Te4 K9A 91.70(15) . 6_556 ?
K9B Te4 K9A 13.1(9) 6_556 6_556 ?
K8B Te4 K9A 165.7(3) 2 6_556 ?
Sn4 Te4 K8A 80.1(5) . 2 ?
K9B Te4 K8A 165.7(10) 6_556 2 ?
K8B Te4 K8A 8.2(5) 2 2 ?
K9A Te4 K8A 160.8(5) 6_556 2 ?
Zn1 Te5 Sn1 99.38(5) . . ?
Zn1 Te5 K10B 151.6(4) . 4 ?
Sn1 Te5 K10B 81.8(5) . 4 ?
Zn1 Te5 K1 78.44(7) . . ?
Sn1 Te5 K1 84.74(7) . . ?
K10B Te5 K1 129.7(4) 4 . ?
Zn1 Te5 K4 79.91(8) . . ?
Sn1 Te5 K4 82.80(8) . . ?
K10B Te5 K4 72.1(4) 4 . ?
K1 Te5 K4 152.83(10) . . ?
Zn2 Se6 Sn1 103.42(6) . . ?
Zn2 Se6 K6 78.48(10) . . ?
Sn1 Se6 K6 82.95(10) . . ?
Zn2 Se6 K1 81.31(8) . . ?
Sn1 Se6 K1 85.59(7) . . ?
K6 Se6 K1 153.71(12) . . ?
Zn3 Se7 Sn1 104.15(6) . . ?
Zn3 Se7 K6 79.62(10) . . ?
Sn1 Se7 K6 83.95(10) . . ?
Zn3 Se7 K4 81.48(9) . . ?
Sn1 Se7 K4 87.84(9) . . ?
K6 Se7 K4 156.84(13) . . ?
Zn3 Se7 K4 137.12(9) . 2 ?
Sn1 Se7 K4 118.42(9) . 2 ?
K6 Se7 K4 108.34(13) . 2 ?
K4 Se7 K4 94.62(12) . 2 ?
Zn4 Te8 Sn2 99.75(6) . . ?
Zn4 Te8 K2 80.31(9) . . ?
Sn2 Te8 K2 84.90(9) . . ?
Zn4 Te8 K5 78.03(9) . . ?
Sn2 Te8 K5 84.26(9) . . ?
K2 Te8 K5 153.71(11) . . ?
Zn2 Se9 Sn2 104.62(6) . . ?
Zn2 Se9 K11A 146.5(4) . . ?
Sn2 Se9 K11A 95.6(4) . . ?
Zn2 Se9 K6 79.67(10) . . ?
Sn2 Se9 K6 86.27(10) . . ?
K11A Se9 K6 128.8(4) . . ?
Zn2 Se9 K11B 133.6(5) . . ?
Sn2 Se9 K11B 110.2(5) . . ?
K11A Se9 K11B 15.2(4) . . ?
K6 Se9 K11B 131.2(4) . . ?
Zn2 Se9 K5 78.67(10) . . ?
Sn2 Se9 K5 88.60(10) . . ?
K11A Se9 K5 75.4(3) . . ?
K6 Se9 K5 155.67(13) . . ?
K11B Se9 K5 72.7(4) . . ?
Zn2 Se9 K11C 156.6(4) . . ?
Sn2 Se9 K11C 86.2(4) . . ?
K11A Se9 K11C 11.1(4) . . ?
K6 Se9 K11C 122.3(4) . . ?
K11B Se9 K11C 26.0(6) . . ?
K5 Se9 K11C 80.9(4) . . ?
Zn3 Se10 Sn2 105.28(7) . . ?
Zn3 Se10 K8A 138.7(6) . . ?
Sn2 Se10 K8A 109.5(6) . . ?
Zn3 Se10 K6 79.67(10) . . ?
Sn2 Se10 K6 85.95(10) . . ?
K8A Se10 K6 81.3(6) . . ?
Zn3 Se10 K8B 137.1(2) . . ?
Sn2 Se10 K8B 104.7(2) . . ?
K8A Se10 K8B 9.4(6) . . ?
K6 Se10 K8B 72.6(2) . . ?
Zn3 Se10 K2 82.05(9) . . ?
Sn2 Se10 K2 83.37(9) . . ?
K8A Se10 K2 123.0(6) . . ?
K6 Se10 K2 155.57(13) . . ?
K8B Se10 K2 131.4(2) . . ?
Zn1 Se11 Sn3 105.44(6) . . ?
Zn1 Se11 K3 81.52(8) . . ?
Sn3 Se11 K3 84.68(8) . . ?
Zn1 Se11 K1 81.65(8) . . ?
Sn3 Se11 K1 85.16(7) . . ?
K3 Se11 K1 157.24(10) . . ?
Zn1 Se11 K2 132.56(9) . 4 ?
Sn3 Se11 K2 115.38(9) . 4 ?
K3 Se11 K2 123.91(11) . 4 ?
K1 Se11 K2 78.85(10) . 4 ?
Zn2 Se12 Sn3 102.52(6) . . ?
Zn2 Se12 K5 81.18(10) . . ?
Sn3 Se12 K5 84.22(10) . . ?
Zn2 Se12 K9A 131.21(19) . . ?
Sn3 Se12 K9A 117.41(17) . . ?
K5 Se12 K9A 76.46(19) . . ?
Zn2 Se12 K1 82.79(8) . . ?
Sn3 Se12 K1 84.16(7) . . ?
K5 Se12 K1 157.65(11) . . ?
K9A Se12 K1 125.90(18) . . ?
Zn2 Se12 K9B 118.3(10) . . ?
Sn3 Se12 K9B 123.2(9) . . ?
K5 Se12 K9B 66.4(9) . . ?
K9A Se12 K9B 13.9(9) . . ?
K1 Se12 K9B 135.5(9) . . ?
Zn4 Se13 Sn3 105.45(7) . . ?
Zn4 Se13 K10B 133.3(5) . . ?
Sn3 Se13 K10B 113.2(6) . . ?
Zn4 Se13 K10A 143.6(3) . . ?
Sn3 Se13 K10A 98.3(3) . . ?
K10B Se13 K10A 14.9(5) . . ?
Zn4 Se13 K3 80.08(9) . . ?
Sn3 Se13 K3 85.24(8) . . ?
K10B Se13 K3 78.0(5) . . ?
K10A Se13 K3 74.9(3) . . ?
Zn4 Se13 K5 84.23(10) . . ?
Sn3 Se13 K5 83.47(10) . . ?
K10B Se13 K5 124.4(5) . . ?
K10A Se13 K5 126.1(3) . . ?
K3 Se13 K5 157.47(12) . . ?
Zn4 Se13 K10C 159.4(12) . 2_655 ?
Sn3 Se13 K10C 83.0(11) . 2_655 ?
K10B Se13 K10C 31.2(12) . 2_655 ?
K10A Se13 K10C 17.6(11) . 2_655 ?
K3 Se13 K10C 82.0(11) . 2_655 ?
K5 Se13 K10C 115.7(11) . 2_655 ?
Zn4 Se14 Sn4 106.18(6) . . ?
Zn4 Se14 K3 79.84(9) . . ?
Sn4 Se14 K3 86.93(8) . . ?
Zn4 Se14 K1 130.97(8) . 4_545 ?
Sn4 Se14 K1 118.35(8) . 4_545 ?
K3 Se14 K1 120.02(10) . 4_545 ?
Zn4 Se14 K2 83.17(10) . . ?
Sn4 Se14 K2 86.13(9) . . ?
K3 Se14 K2 159.06(11) . . ?
K1 Se14 K2 80.53(10) 4_545 . ?
Zn1 Se15 Sn4 106.82(6) . . ?
Zn1 Se15 K4 83.37(10) . . ?
Sn4 Se15 K4 86.93(9) . . ?
Zn1 Se15 K3 79.05(9) . . ?
Sn4 Se15 K3 83.62(8) . . ?
K4 Se15 K3 156.66(11) . . ?
Zn1 Se15 K11B 143.1(4) . 6_556 ?
Sn4 Se15 K11B 96.5(4) . 6_556 ?
K4 Se15 K11B 69.6(4) . 6_556 ?
K3 Se15 K11B 132.7(4) . 6_556 ?
Zn3 Te16 Sn4 101.54(6) . . ?
Zn3 Te16 K8A 148.3(6) . 2 ?
Sn4 Te16 K8A 90.4(5) . 2 ?
Zn3 Te16 K2 83.60(9) . . ?
Sn4 Te16 K2 82.86(9) . . ?
K8A Te16 K2 68.8(5) 2 . ?
Zn3 Te16 K4 78.94(9) . . ?
Sn4 Te16 K4 85.39(8) . . ?
K8A Te16 K4 131.7(5) 2 . ?
K2 Te16 K4 156.53(11) . . ?
Zn3 Te16 K8B 156.7(2) . 2 ?
Sn4 Te16 K8B 86.2(2) . 2 ?
K8A Te16 K8B 8.5(6) 2 2 ?
K2 Te16 K8B 75.6(2) . 2 ?
K4 Te16 K8B 123.9(2) . 2 ?
Zn3 Se17 Zn2 109.62(8) . . ?
Zn3 Se17 Zn4 110.26(7) . . ?
Zn2 Se17 Zn4 109.13(7) . . ?
Zn3 Se17 Zn1 108.69(7) . . ?
Zn2 Se17 Zn1 109.37(7) . . ?
Zn4 Se17 Zn1 109.75(7) . . ?
Se17 Zn1 Se15 110.93(7) . . ?
Se17 Zn1 Se11 111.50(7) . . ?
Se15 Zn1 Se11 107.34(8) . . ?
Se17 Zn1 Te5 115.82(7) . . ?
Se15 Zn1 Te5 104.90(7) . . ?
Se11 Zn1 Te5 105.78(6) . . ?
Se17 Zn1 K3 92.92(8) . . ?
Se15 Zn1 K3 62.28(8) . . ?
Se11 Zn1 K3 59.46(7) . . ?
Te5 Zn1 K3 151.24(8) . . ?
Se17 Zn1 K1 96.14(7) . . ?
Se15 Zn1 K1 152.91(8) . . ?
Se11 Zn1 K1 59.50(7) . . ?
Te5 Zn1 K1 61.66(6) . . ?
K3 Zn1 K1 117.23(9) . . ?
Se17 Zn2 Se6 113.24(7) . . ?
Se17 Zn2 Se9 111.71(7) . . ?
Se6 Zn2 Se9 106.83(8) . . ?
Se17 Zn2 Se12 113.23(8) . . ?
Se6 Zn2 Se12 102.95(7) . . ?
Se9 Zn2 Se12 108.30(7) . . ?
Se17 Zn2 K6 94.20(10) . . ?
Se6 Zn2 K6 61.74(9) . . ?
Se9 Zn2 K6 60.35(9) . . ?
Se12 Zn2 K6 152.47(10) . . ?
Se17 Zn2 K5 97.08(9) . . ?
Se6 Zn2 K5 149.45(10) . . ?
Se9 Zn2 K5 62.46(9) . . ?
Se12 Zn2 K5 59.21(9) . . ?
K6 Zn2 K5 121.83(12) . . ?
Se17 Zn2 K1 94.13(7) . . ?
Se6 Zn2 K1 60.41(7) . . ?
Se9 Zn2 K1 154.16(8) . . ?
Se12 Zn2 K1 58.39(7) . . ?
K6 Zn2 K1 119.93(10) . . ?
K5 Zn2 K1 115.86(10) . . ?
Se17 Zn3 Se10 112.12(7) . . ?
Se17 Zn3 Se7 113.04(7) . . ?
Se10 Zn3 Se7 106.39(8) . . ?
Se17 Zn3 Te16 114.16(8) . . ?
Se10 Zn3 Te16 103.41(7) . . ?
Se7 Zn3 Te16 106.96(7) . . ?
Se17 Zn3 K6 93.90(10) . . ?
Se10 Zn3 K6 61.15(9) . . ?
Se7 Zn3 K6 60.84(9) . . ?
Te16 Zn3 K6 151.84(10) . . ?
Se17 Zn3 K4 97.59(9) . . ?
Se10 Zn3 K4 150.28(9) . . ?
Se7 Zn3 K4 59.84(8) . . ?
Te16 Zn3 K4 61.56(8) . . ?
K6 Zn3 K4 119.32(11) . . ?
Se17 Zn4 Se13 112.13(7) . . ?
Se17 Zn4 Se14 112.23(7) . . ?
Se13 Zn4 Se14 107.01(8) . . ?
Se17 Zn4 Te8 114.99(7) . . ?
Se13 Zn4 Te8 105.19(7) . . ?
Se14 Zn4 Te8 104.61(6) . . ?
Se17 Zn4 K3 95.09(8) . . ?
Se13 Zn4 K3 60.50(8) . . ?
Se14 Zn4 K3 60.64(8) . . ?
Te8 Zn4 K3 149.91(8) . . ?
Se17 Zn4 K2 96.95(8) . . ?
Se13 Zn4 K2 150.92(9) . . ?
Se14 Zn4 K2 58.86(8) . . ?
Te8 Zn4 K2 60.19(8) . . ?
K3 Zn4 K2 118.38(10) . . ?
O8 K1 O11 71.3(7) . . ?
O8 K1 Se11 160.8(4) . . ?
O11 K1 Se11 89.5(6) . . ?
O8 K1 Se14 87.7(4) . 4 ?
O11 K1 Se14 75.5(6) . 4 ?
Se11 K1 Se14 87.78(9) . 4 ?
O8 K1 Se12 103.8(4) . . ?
O11 K1 Se12 91.6(6) . . ?
Se11 K1 Se12 75.61(8) . . ?
Se14 K1 Se12 159.10(12) 4 . ?
O8 K1 Se6 84.2(4) . . ?
O11 K1 Se6 144.2(6) . . ?
Se11 K1 Se6 112.70(10) . . ?
Se14 K1 Se6 130.37(11) 4 . ?
Se12 K1 Se6 69.01(7) . . ?
O8 K1 Te5 124.2(4) . . ?
O11 K1 Te5 139.7(6) . . ?
Se11 K1 Te5 71.01(7) . . ?
Se14 K1 Te5 69.00(7) 4 . ?
Se12 K1 Te5 115.78(10) . . ?
Se6 K1 Te5 75.78(8) . . ?
O8 K1 Zn1 160.2(4) . . ?
O11 K1 Zn1 128.1(6) . . ?
Se11 K1 Zn1 38.85(5) . . ?
Se14 K1 Zn1 93.60(9) 4 . ?
Se12 K1 Zn1 81.48(8) . . ?
Se6 K1 Zn1 79.95(8) . . ?
Te5 K1 Zn1 39.90(5) . . ?
O8 K1 Zn2 112.1(4) . . ?
O11 K1 Zn2 130.4(6) . . ?
Se11 K1 Zn2 79.75(8) . . ?
Se14 K1 Zn2 150.60(11) 4 . ?
Se12 K1 Zn2 38.82(5) . . ?
Se6 K1 Zn2 38.28(5) . . ?
Te5 K1 Zn2 81.74(8) . . ?
Zn1 K1 Zn2 60.33(6) . . ?
O8 K1 Sn3 134.6(4) . . ?
O11 K1 Sn3 83.2(6) . . ?
Se11 K1 Sn3 38.13(5) . . ?
Se14 K1 Sn3 121.95(10) 4 . ?
Se12 K1 Sn3 38.72(5) . . ?
Se6 K1 Sn3 97.10(8) . . ?
Te5 K1 Sn3 99.60(8) . . ?
Zn1 K1 Sn3 59.79(6) . . ?
Zn2 K1 Sn3 58.89(6) . . ?
O8 K1 K2 112.3(4) . 4 ?
O11 K1 K2 50.9(6) . 4 ?
Se11 K1 K2 52.01(8) . 4 ?
Se14 K1 K2 49.88(8) 4 4 ?
Se12 K1 K2 109.23(11) . 4 ?
Se6 K1 K2 163.01(12) . 4 ?
Te5 K1 K2 90.68(10) . 4 ?
Zn1 K1 K2 83.07(9) . 4 ?
Zn2 K1 K2 130.62(11) . 4 ?
Sn3 K1 K2 74.77(9) . 4 ?
O3 K2 O7 71.2(6) . . ?
O3 K2 Se14 138.5(3) . . ?
O7 K2 Se14 148.5(5) . . ?
O3 K2 Te8 74.0(3) . . ?
O7 K2 Te8 124.51(15) . . ?
Se14 K2 Te8 70.13(9) . . ?
O3 K2 Te16 140.3(3) . . ?
O7 K2 Te16 73.3(5) . . ?
Se14 K2 Te16 75.23(10) . . ?
Te8 K2 Te16 114.04(13) . . ?
O3 K2 Se11 61.3(3) . 4_545 ?
O7 K2 Se11 125.6(6) . 4_545 ?
Se14 K2 Se11 85.30(11) . 4_545 ?
Te8 K2 Se11 66.29(9) . 4_545 ?
Te16 K2 Se11 158.43(16) . 4_545 ?
O3 K2 Se10 79.5(3) . . ?
O7 K2 Se10 57.9(3) . . ?
Se14 K2 Se10 109.41(13) . . ?
Te8 K2 Se10 74.35(10) . . ?
Te16 K2 Se10 66.90(9) . . ?
Se11 K2 Se10 130.00(14) 4_545 . ?
O3 K2 K8A 122.4(6) . 2 ?
O7 K2 K8A 66.8(5) . 2 ?
Se14 K2 K8A 94.2(5) . 2 ?
Te8 K2 K8A 163.5(5) . 2 ?
Te16 K2 K8A 54.7(4) . 2 ?
Se11 K2 K8A 119.0(5) 4_545 2 ?
Se10 K2 K8A 107.5(5) . 2 ?
O3 K2 Zn4 113.2(3) . . ?
O7 K2 Zn4 134.3(4) . . ?
Se14 K2 Zn4 37.97(6) . . ?
Te8 K2 Zn4 39.50(6) . . ?
Te16 K2 Zn4 80.47(9) . . ?
Se11 K2 Zn4 89.94(11) 4_545 . ?
Se10 K2 Zn4 77.66(9) . . ?
K8A K2 Zn4 124.2(5) 2 . ?
O3 K2 K7 41.1(3) . 3_445 ?
O7 K2 K7 41.6(6) . 3_445 ?
Se14 K2 K7 165.03(16) . 3_445 ?
Te8 K2 K7 114.71(13) . 3_445 ?
Te16 K2 K7 113.02(14) . 3_445 ?
Se11 K2 K7 84.14(13) 4_545 3_445 ?
Se10 K2 K7 85.53(12) . 3_445 ?
K8A K2 K7 81.7(5) 2 3_445 ?
Zn4 K2 K7 152.30(13) . 3_445 ?
O3 K2 K1 109.5(3) . 4_545 ?
O7 K2 K1 144.8(3) . 4_545 ?
Se14 K2 K1 49.59(8) . 4_545 ?
Te8 K2 K1 87.37(11) . 4_545 ?
Te16 K2 K1 109.68(12) . 4_545 ?
Se11 K2 K1 49.15(8) 4_545 4_545 ?
Se10 K2 K1 156.81(14) . 4_545 ?
K8A K2 K1 86.1(5) 2 4_545 ?
Zn4 K2 K1 79.16(10) . 4_545 ?
K7 K2 K1 115.56(13) 3_445 4_545 ?
O3 K2 K8B 125.9(4) . 2 ?
O7 K2 K8B 71.0(2) . 2 ?
Se14 K2 K8B 90.0(2) . 2 ?
Te8 K2 K8B 159.8(2) . 2 ?
Te16 K2 K8B 54.43(17) . 2 ?
Se11 K2 K8B 117.5(2) 4_545 2 ?
Se10 K2 K8B 110.2(2) . 2 ?
K8A K2 K8B 4.4(5) 2 2 ?
Zn4 K2 K8B 120.9(2) . 2 ?
K7 K2 K8B 85.49(19) 3_445 2 ?
K1 K2 K8B 82.42(19) 4_545 2 ?
OL1 K3 O5 86.5(8) . . ?
OL1 K3 O9 88.0(8) . . ?
O5 K3 O9 83.7(6) . . ?
OL1 K3 Se13 90.6(7) . . ?
O5 K3 Se13 165.8(4) . . ?
O9 K3 Se13 110.2(4) . . ?
OL1 K3 Se14 140.4(6) . . ?
O5 K3 Se14 118.5(4) . . ?
O9 K3 Se14 66.7(4) . . ?
Se13 K3 Se14 71.84(9) . . ?
OL1 K3 Se11 93.0(7) . . ?
O5 K3 Se11 90.6(4) . . ?
O9 K3 Se11 174.1(4) . . ?
Se13 K3 Se11 75.70(9) . . ?
Se14 K3 Se11 115.31(12) . . ?
OL1 K3 CL1 22.2(8) . . ?
O5 K3 CL1 70.7(6) . . ?
O9 K3 CL1 71.4(6) . . ?
Se13 K3 CL1 109.7(5) . . ?
Se14 K3 CL1 135.2(5) . . ?
Se11 K3 CL1 108.0(5) . . ?
OL1 K3 Se15 144.1(6) . . ?
O5 K3 Se15 62.8(4) . . ?
O9 K3 Se15 105.2(4) . . ?
Se13 K3 Se15 114.50(12) . . ?
Se14 K3 Se15 74.46(9) . . ?
Se11 K3 Se15 70.68(8) . . ?
CL1 K3 Se15 133.4(5) . . ?
OL1 K3 Zn4 129.6(7) . . ?
O5 K3 Zn4 143.3(4) . . ?
O9 K3 Zn4 101.8(4) . . ?
Se13 K3 Zn4 39.42(6) . . ?
Se14 K3 Zn4 39.52(5) . . ?
Se11 K3 Zn4 82.00(9) . . ?
CL1 K3 Zn4 145.7(5) . . ?
Se15 K3 Zn4 80.95(9) . . ?
OL1 K3 Zn1 131.8(7) . . ?
O5 K3 Zn1 89.8(4) . . ?
O9 K3 Zn1 139.2(4) . . ?
Se13 K3 Zn1 81.84(9) . . ?
Se14 K3 Zn1 81.70(9) . . ?
Se11 K3 Zn1 39.02(5) . . ?
CL1 K3 Zn1 142.9(5) . . ?
Se15 K3 Zn1 38.67(5) . . ?
Zn4 K3 Zn1 62.24(7) . . ?
OL1 K3 K9B 103.7(11) . 6_556 ?
O5 K3 K9B 35.6(8) . 6_556 ?
O9 K3 K9B 54.2(9) . 6_556 ?
Se13 K3 K9B 157.5(8) . 6_556 ?
Se14 K3 K9B 86.3(8) . 6_556 ?
Se11 K3 K9B 120.0(8) . 6_556 ?
CL1 K3 K9B 82.0(9) . 6_556 ?
Se15 K3 K9B 62.3(9) . 6_556 ?
Zn4 K3 K9B 122.3(8) . 6_556 ?
Zn1 K3 K9B 100.5(9) . 6_556 ?
OL1 K3 Sn3 84.9(7) . . ?
O5 K3 Sn3 127.3(4) . . ?
O9 K3 Sn3 147.5(4) . . ?
Se13 K3 Sn3 38.46(5) . . ?
Se14 K3 Sn3 100.03(10) . . ?
Se11 K3 Sn3 38.42(5) . . ?
CL1 K3 Sn3 106.8(5) . . ?
Se15 K3 Sn3 98.82(10) . . ?
Zn4 K3 Sn3 60.53(7) . . ?
Zn1 K3 Sn3 60.17(7) . . ?
K9B K3 Sn3 158.0(9) 6_556 . ?
O15 K4 O12 77.9(8) . . ?
O15 K4 O4 80.1(7) . . ?
O12 K4 O4 68.5(6) . . ?
O15 K4 Se7 90.4(6) . . ?
O12 K4 Se7 144.3(5) . . ?
O4 K4 Se7 143.1(3) . . ?
O15 K4 Se15 141.2(6) . . ?
O12 K4 Se15 99.2(5) . . ?
O4 K4 Se15 63.4(3) . . ?
Se7 K4 Se15 110.33(13) . . ?
O15 K4 Te16 145.1(6) . . ?
O12 K4 Te16 99.8(5) . . ?
O4 K4 Te16 132.0(3) . . ?
Se7 K4 Te16 71.05(9) . . ?
Se15 K4 Te16 73.71(9) . . ?
O15 K4 Se7 75.3(6) . 2 ?
O12 K4 Se7 69.4(5) . 2 ?
O4 K4 Se7 134.6(3) . 2 ?
Se7 K4 Se7 74.99(10) . 2 ?
Se15 K4 Se7 140.56(14) . 2 ?
Te16 K4 Se7 71.50(9) . 2 ?
O15 K4 Te5 87.7(6) . . ?
O12 K4 Te5 137.1(5) . . ?
O4 K4 Te5 69.3(3) . . ?
Se7 K4 Te5 74.73(10) . . ?
Se15 K4 Te5 68.04(9) . . ?
Te16 K4 Te5 114.04(13) . . ?
Se7 K4 Te5 144.92(15) 2 . ?
O15 K4 Zn3 129.1(6) . . ?
O12 K4 Zn3 138.8(5) . . ?
O4 K4 Zn3 137.4(3) . . ?
Se7 K4 Zn3 38.68(6) . . ?
Se15 K4 Zn3 77.91(10) . . ?
Te16 K4 Zn3 39.50(6) . . ?
Se7 K4 Zn3 86.77(10) 2 . ?
Te5 K4 Zn3 80.54(10) . . ?
O15 K4 K11B 104.8(8) . 6_556 ?
O12 K4 K11B 45.3(7) . 6_556 ?
O4 K4 K11B 41.1(5) . 6_556 ?
Se7 K4 K11B 164.5(5) . 6_556 ?
Se15 K4 K11B 55.6(4) . 6_556 ?
Te16 K4 K11B 96.9(4) . 6_556 ?
Se7 K4 K11B 111.1(4) 2 6_556 ?
Te5 K4 K11B 102.7(4) . 6_556 ?
Zn3 K4 K11B 126.0(4) . 6_556 ?
O15 K4 K10B 35.2(7) . 4 ?
O12 K4 K10B 103.2(7) . 4 ?
O4 K4 K10B 67.8(5) . 4 ?
Se7 K4 K10B 84.0(4) . 4 ?
Se15 K4 K10B 112.5(4) . 4 ?
Te16 K4 K10B 154.6(4) . 4 ?
Se7 K4 K10B 106.9(4) 2 4 ?
Te5 K4 K10B 52.6(4) . 4 ?
Zn3 K4 K10B 116.0(4) . 4 ?
K11B K4 K10B 106.9(5) 6_556 4 ?
O15 K4 K11A 93.8(7) . 6_556 ?
O12 K4 K11A 36.5(6) . 6_556 ?
O4 K4 K11A 39.2(4) . 6_556 ?
Se7 K4 K11A 175.6(3) . 6_556 ?
Se15 K4 K11A 66.7(3) . 6_556 ?
Te16 K4 K11A 104.7(3) . 6_556 ?
Se7 K4 K11A 105.1(3) 2 6_556 ?
Te5 K4 K11A 106.4(3) . 6_556 ?
Zn3 K4 K11A 137.0(4) . 6_556 ?
K11B K4 K11A 11.6(4) 6_556 6_556 ?
K10B K4 K11A 100.1(5) 4 6_556 ?
O16A K5 O6 104.5(9) . . ?
O16A K5 O16B 19.9(14) . . ?
O6 K5 O16B 123.2(16) . . ?
O16A K5 O2B 65.3(11) . . ?
O6 K5 O2B 80.5(9) . . ?
O16B K5 O2B 78.1(17) . . ?
O16A K5 O4 81.2(8) . 4_545 ?
O6 K5 O4 81.2(6) . 4_545 ?
O16B K5 O4 79.0(14) . 4_545 ?
O2B K5 O4 135.8(8) . 4_545 ?
O16A K5 O2A 77.8(10) . . ?
O6 K5 O2A 65.7(8) . . ?
O16B K5 O2A 93.0(16) . . ?
O2B K5 O2A 16.6(8) . . ?
O4 K5 O2A 134.2(7) 4_545 . ?
O16A K5 Se12 87.5(7) . . ?
O6 K5 Se12 145.2(5) . . ?
O16B K5 Se12 75.6(14) . . ?
O2B K5 Se12 75.2(7) . . ?
O4 K5 Se12 133.4(4) 4_545 . ?
O2A K5 Se12 85.9(6) . . ?
O16A K5 Se13 104.5(8) . . ?
O6 K5 Se13 129.7(5) . . ?
O16B K5 Se13 86.0(16) . . ?
O2B K5 Se13 149.5(8) . . ?
O4 K5 Se13 63.9(3) 4_545 . ?
O2A K5 Se13 161.3(6) . . ?
Se12 K5 Se13 75.74(11) . . ?
O16A K5 Se9 132.4(7) . . ?
O6 K5 Se9 76.1(5) . . ?
O16B K5 Se9 137.7(14) . . ?
O2B K5 Se9 68.1(7) . . ?
O4 K5 Se9 143.2(4) 4_545 . ?
O2A K5 Se9 58.8(6) . . ?
Se12 K5 Se9 71.91(10) . . ?
Se13 K5 Se9 110.85(14) . . ?
O16A K5 Te8 152.6(7) . . ?
O6 K5 Te8 67.7(5) . . ?
O16B K5 Te8 147.0(15) . . ?
O2B K5 Te8 134.3(8) . . ?
O4 K5 Te8 71.8(3) 4_545 . ?
O2A K5 Te8 118.4(6) . . ?
Se12 K5 Te8 114.14(14) . . ?
Se13 K5 Te8 67.64(10) . . ?
Se9 K5 Te8 72.90(10) . . ?
O16A K5 K11C 45.3(8) . 7_545 ?
O6 K5 K11C 69.7(6) . 7_545 ?
O16B K5 K11C 57.4(15) . 7_545 ?
O2B K5 K11C 87.3(8) . 7_545 ?
O4 K5 K11C 48.6(5) 4_545 7_545 ?
O2A K5 K11C 89.1(7) . 7_545 ?
Se12 K5 K11C 132.3(5) . 7_545 ?
Se13 K5 K11C 105.8(4) . 7_545 ?
Se9 K5 K11C 140.7(4) . 7_545 ?
Te8 K5 K11C 109.8(4) . 7_545 ?
O16A K5 K11A 55.6(8) . 7_545 ?
O6 K5 K11A 59.9(6) . 7_545 ?
O16B K5 K11A 68.1(15) . 7_545 ?
O2B K5 K11A 90.0(8) . 7_545 ?
O4 K5 K11A 46.3(4) 4_545 7_545 ?
O2A K5 K11A 88.7(6) . 7_545 ?
Se12 K5 K11A 142.9(4) . 7_545 ?
Se13 K5 K11A 108.0(3) . 7_545 ?
Se9 K5 K11A 133.8(4) . 7_545 ?
Te8 K5 K11A 100.6(4) . 7_545 ?
K11C K5 K11A 10.7(4) 7_545 7_545 ?
O13 K6 O14 75.8(8) . . ?
O13 K6 O13 92.2(8) . 5 ?
O14 K6 O13 83.6(8) . 5 ?
O13 K6 Se9 118.3(6) . . ?
O14 K6 Se9 154.4(6) . . ?
O13 K6 Se9 75.0(5) 5 . ?
O13 K6 Se7 105.4(6) . . ?
O14 K6 Se7 75.9(6) . . ?
O13 K6 Se7 148.5(6) 5 . ?
Se9 K6 Se7 116.47(17) . . ?
O13 K6 Se10 165.2(6) . . ?
O14 K6 Se10 89.4(6) . . ?
O13 K6 Se10 85.3(6) 5 . ?
Se9 K6 Se10 75.19(12) . . ?
Se7 K6 Se10 70.99(11) . . ?
O13 K6 Se6 75.9(6) . . ?
O14 K6 Se6 133.5(6) . . ?
O13 K6 Se6 133.5(6) 5 . ?
Se9 K6 Se6 72.09(11) . . ?
Se7 K6 Se6 77.07(12) . . ?
Se10 K6 Se6 116.18(16) . . ?
O13 K6 K6 48.0(6) . 5 ?
O14 K6 K6 75.3(6) . 5 ?
O13 K6 K6 44.1(5) 5 5 ?
Se9 K6 K6 97.9(2) . 5 ?
Se7 K6 K6 145.0(2) . 5 ?
Se10 K6 K6 127.8(2) . 5 ?
Se6 K6 K6 110.0(2) . 5 ?
O13 K6 Zn2 112.3(6) . . ?
O14 K6 Zn2 158.6(6) . . ?
O13 K6 Zn2 114.9(6) 5 . ?
Se9 K6 Zn2 39.98(7) . . ?
Se7 K6 Zn2 82.75(12) . . ?
Se10 K6 Zn2 81.88(12) . . ?
Se6 K6 Zn2 39.78(7) . . ?
K6 K6 Zn2 125.3(2) 5 . ?
O13 K6 Zn3 143.1(6) . . ?
O14 K6 Zn3 99.0(6) . . ?
O13 K6 Zn3 124.0(6) 5 . ?
Se9 K6 Zn3 82.06(12) . . ?
Se7 K6 Zn3 39.54(7) . . ?
Se10 K6 Zn3 39.18(7) . . ?
Se6 K6 Zn3 82.84(12) . . ?
K6 K6 Zn3 166.6(2) 5 . ?
Zn2 K6 Zn3 62.28(10) . . ?
O13 K6 Sn1 84.5(6) . . ?
O14 K6 Sn1 101.9(6) . . ?
O13 K6 Sn1 172.6(6) 5 . ?
Se9 K6 Sn1 100.75(14) . . ?
Se7 K6 Sn1 38.86(6) . . ?
Se10 K6 Sn1 99.59(14) . . ?
Se6 K6 Sn1 39.28(6) . . ?
K6 K6 Sn1 132.1(2) 5 . ?
Zn2 K6 Sn1 60.80(9) . . ?
Zn3 K6 Sn1 60.47(9) . . ?
O13 K6 K8B 113.8(6) . . ?
O14 K6 K8B 52.4(6) . . ?
O13 K6 K8B 49.3(6) 5 . ?
Se9 K6 K8B 102.3(2) . . ?
Se7 K6 K8B 99.2(2) . . ?
Se10 K6 K8B 54.2(2) . . ?
Se6 K6 K8B 170.3(3) . . ?
K6 K6 K8B 78.3(3) 5 . ?
Zn2 K6 K8B 131.4(2) . . ?
Zn3 K6 K8B 88.7(2) . . ?
Sn1 K6 K8B 138.0(2) . . ?
O3 K7 O3 164.0(7) 4 3 ?
O3 K7 O7 82.0(4) 4 3 ?
O3 K7 O7 82.0(4) 3 3 ?
O3 K7 Te3 87.6(4) 4 . ?
O3 K7 Te3 100.3(4) 3 . ?
O7 K7 Te3 119.58(12) 3 . ?
O3 K7 Te3 100.3(4) 4 2_655 ?
O3 K7 Te3 87.6(4) 3 2_655 ?
O7 K7 Te3 119.58(12) 3 2_655 ?
Te3 K7 Te3 120.8(2) . 2_655 ?
O3 K7 K2 46.0(4) 4 4 ?
O3 K7 K2 121.2(4) 3 4 ?
O7 K7 K2 50.25(11) 3 4 ?
Te3 K7 K2 81.12(8) . 4 ?
Te3 K7 K2 141.77(9) 2_655 4 ?
O3 K7 K2 121.2(4) 4 3 ?
O3 K7 K2 46.0(4) 3 3 ?
O7 K7 K2 50.25(11) 3 3 ?
Te3 K7 K2 141.77(9) . 3 ?
Te3 K7 K2 81.12(8) 2_655 3 ?
K2 K7 K2 100.5(2) 4 3 ?
O3 K7 K10C 105.9(11) 4 . ?
O3 K7 K10C 89.8(11) 3 . ?
O7 K7 K10C 165.6(10) 3 . ?
Te3 K7 K10C 73.4(10) . . ?
Te3 K7 K10C 47.9(11) 2_655 . ?
K2 K7 K10C 143.2(10) 4 . ?
K2 K7 K10C 116.0(10) 3 . ?
O3 K7 K10C 89.8(11) 4 2_655 ?
O3 K7 K10C 105.9(11) 3 2_655 ?
O7 K7 K10C 165.6(10) 3 2_655 ?
Te3 K7 K10C 47.9(11) . 2_655 ?
Te3 K7 K10C 73.4(10) 2_655 2_655 ?
K2 K7 K10C 116.0(10) 4 2_655 ?
K2 K7 K10C 143.2(10) 3 2_655 ?
K10C K7 K10C 29(2) . 2_655 ?
K8A K8B O10 114(4) . . ?
K8A K8B O11 74(4) . 3_445 ?
O10 K8B O11 82.6(9) . 3_445 ?
K8A K8B O13 138(4) . 5 ?
O10 K8B O13 67.0(9) . 5 ?
O11 K8B O13 142.4(9) 3_445 5 ?
K8A K8B O14 112(4) . . ?
O10 K8B O14 131.5(10) . . ?
O11 K8B O14 122.6(8) 3_445 . ?
O13 K8B O14 70.1(7) 5 . ?
K8A K8B Se10 60(4) . . ?
O10 K8B Se10 113.6(8) . . ?
O11 K8B Se10 134.1(7) 3_445 . ?
O13 K8B Se10 80.4(6) 5 . ?
O14 K8B Se10 79.7(6) . . ?
K8A K8B Te4 113(4) . 2 ?
O10 K8B Te4 109.6(8) . 2 ?
O11 K8B Te4 64.4(6) 3_445 2 ?
O13 K8B Te4 104.6(6) 5 2 ?
O14 K8B Te4 61.1(5) . 2 ?
Se10 K8B Te4 134.6(4) . 2 ?
K8A K8B Te16 57(4) . 2 ?
O10 K8B Te16 168.7(9) . 2 ?
O11 K8B Te16 87.6(6) 3_445 2 ?
O13 K8B Te16 124.2(6) 5 2 ?
O14 K8B Te16 59.1(5) . 2 ?
Se10 K8B Te16 69.8(3) . 2 ?
Te4 K8B Te16 70.8(2) 2 2 ?
K8A K8B K6 110(4) . . ?
O10 K8B K6 109.5(8) . . ?
O11 K8B K6 162.9(7) 3_445 . ?
O13 K8B K6 43.6(5) 5 . ?
O14 K8B K6 40.3(5) . . ?
Se10 K8B K6 53.13(19) . . ?
Te4 K8B K6 99.5(3) 2 . ?
Te16 K8B K6 81.3(3) 2 . ?
K8A K8B K2 30(4) . 2 ?
O10 K8B K2 118.7(8) . 2 ?
O11 K8B K2 50.3(6) 3_445 2 ?
O13 K8B K2 166.4(6) 5 2 ?
O14 K8B K2 108.2(6) . 2 ?
Se10 K8B K2 86.0(3) . 2 ?
Te4 K8B K2 85.5(3) 2 2 ?
Te16 K8B K2 50.01(18) 2 2 ?
K6 K8B K2 126.5(3) . 2 ?
K8B K8A O11 94(4) . 3_445 ?
K8B K8A O10 55(3) . . ?
O11 K8A O10 79.6(11) 3_445 . ?
K8B K8A Se10 111(4) . . ?
O11 K8A Se10 154.7(14) 3_445 . ?
O10 K8A Se10 113.0(11) . . ?
K8B K8A Te16 114(4) . 2 ?
O11 K8A Te16 94.9(10) 3_445 2 ?
O10 K8A Te16 167.3(13) . 2 ?
Se10 K8A Te16 76.6(7) . 2 ?
K8B K8A Te4 59(3) . 2 ?
O11 K8A Te4 61.4(8) 3_445 2 ?
O10 K8A Te4 96.8(11) . 2 ?
Se10 K8A Te4 133.7(9) . 2 ?
Te16 K8A Te4 70.6(6) 2 2 ?
K8B K8A K2 146(4) . 2 ?
O11 K8A K2 57.6(8) 3_445 2 ?
O10 K8A K2 126.8(11) . 2 ?
Se10 K8A K2 98.9(9) . 2 ?
Te16 K8A K2 56.5(5) 2 2 ?
Te4 K8A K2 89.4(6) 2 2 ?
K8B K8A K6 63(3) . . ?
O11 K8A K6 151.8(12) 3_445 . ?
O10 K8A K6 98.1(10) . . ?
Se10 K8A K6 51.5(4) . . ?
Te16 K8A K6 81.2(6) 2 . ?
Te4 K8A K6 91.3(6) 2 . ?
K2 K8A K6 134.7(8) 2 . ?
K9B K9A O2B 20(4) . . ?
K9B K9A O9 118(4) . 6 ?
O2B K9A O9 132.3(9) . 6 ?
K9B K9A O5 55(4) . 6 ?
O2B K9A O5 74.0(8) . 6 ?
O9 K9A O5 83.1(6) 6 6 ?
K9B K9A O1 161(4) . . ?
O2B K9A O1 149.0(11) . . ?
O9 K9A O1 78.2(8) 6 . ?
O5 K9A O1 122.4(8) 6 . ?
K9B K9A O16A 69(4) . . ?
O2B K9A O16A 64.8(10) . . ?
O9 K9A O16A 147.5(9) 6 . ?
O5 K9A O16A 76.0(9) 6 . ?
O1 K9A O16A 92.2(10) . . ?
K9B K9A O16B 85(4) . . ?
O2B K9A O16B 77.3(16) . . ?
O9 K9A O16B 146.2(14) 6 . ?
O5 K9A O16B 92.6(15) 6 . ?
O1 K9A O16B 76.0(16) . . ?
O16A K9A O16B 18.7(13) . . ?
K9B K9A Se12 97(4) . . ?
O2B K9A Se12 76.7(8) . . ?
O9 K9A Se12 123.4(5) 6 . ?
O5 K9A Se12 149.7(5) 6 . ?
O1 K9A Se12 80.9(7) . . ?
O16A K9A Se12 84.7(7) . . ?
O16B K9A Se12 73.3(13) . . ?
K9B K9A Te4 66(4) . 6 ?
O2B K9A Te4 59.5(7) . 6 ?
O9 K9A Te4 88.0(5) 6 6 ?
O5 K9A Te4 104.8(5) 6 6 ?
O1 K9A Te4 128.1(7) . 6 ?
O16A K9A Te4 121.1(7) . 6 ?
O16B K9A Te4 125.3(13) . 6 ?
Se12 K9A Te4 65.74(17) . 6 ?
K9B K9A K3 78(4) . 6 ?
O2B K9A K3 97.4(8) . 6 ?
O9 K9A K3 44.0(4) 6 6 ?
O5 K9A K3 41.1(4) 6 6 ?
O1 K9A K3 111.9(8) . 6 ?
O16A K9A K3 116.5(8) . 6 ?
O16B K9A K3 131.2(14) . 6 ?
Se12 K9A K3 153.5(3) . 6 ?
Te4 K9A K3 88.9(2) 6 6 ?
K9B K9A K5 60(4) . . ?
O2B K9A K5 43.1(8) . . ?
O9 K9A K5 171.9(5) 6 . ?
O5 K9A K5 100.1(4) 6 . ?
O1 K9A K5 105.9(7) . . ?
O16A K9A K5 40.4(7) . . ?
O16B K9A K5 41.6(13) . . ?
Se12 K9A K5 51.68(15) . . ?
Te4 K9A K5 83.9(2) 6 . ?
K3 K9A K5 136.7(3) 6 . ?
K9A K9B O2B 151(5) . . ?
K9A K9B O5 108(4) . 6 ?
O2B K9B O5 99(3) . 6 ?
K9A K9B O16A 94(4) . . ?
O2B K9B O16A 79(2) . . ?
O5 K9B O16A 86.4(18) 6 . ?
K9A K9B O2A 158(5) . . ?
O2B K9B O2A 9.0(14) . . ?
O5 K9B O2A 94(2) 6 . ?
O16A K9B O2A 85.9(18) . . ?
K9A K9B O16B 78(4) . . ?
O2B K9B O16B 89(2) . . ?
O5 K9B O16B 100(2) 6 . ?
O16A K9B O16B 18.2(13) . . ?
O2A K9B O16B 97(2) . . ?
K9A K9B O9 49(3) . 6 ?
O2B K9B O9 149(3) . 6 ?
O5 K9B O9 79.6(15) 6 6 ?
O16A K9B O9 131(2) . 6 ?
O2A K9B O9 141(2) . 6 ?
O16B K9B O9 122(2) . 6 ?
K9A K9B Te4 101(4) . 6 ?
O2B K9B Te4 69.3(18) . 6 ?
O5 K9B Te4 124(2) 6 6 ?
O16A K9B Te4 139(2) . 6 ?
O2A K9B Te4 66.4(13) . 6 ?
O16B K9B Te4 133(2) . 6 ?
O9 K9B Te4 85.5(13) 6 6 ?
K9A K9B Se12 69(4) . . ?
O2B K9B Se12 82(2) . . ?
O5 K9B Se12 169(2) 6 . ?
O16A K9B Se12 83.6(16) . . ?
O2A K9B Se12 88.5(15) . . ?
O16B K9B Se12 69.7(17) . . ?
O9 K9B Se12 104.6(16) 6 . ?
Te4 K9B Se12 66.6(9) 6 . ?
K9A K9B K5 109(4) . . ?
O2B K9B K5 47.2(16) . . ?
O5 K9B K5 119.6(19) 6 . ?
O16A K9B K5 45.5(11) . . ?
O2A K9B K5 56.2(11) . . ?
O16B K9B K5 46.2(14) . . ?
O9 K9B K5 156.5(19) 6 . ?
Te4 K9B K5 93.2(12) 6 . ?
Se12 K9B K5 54.1(8) . . ?
K9A K9B K3 89(4) . 6 ?
O2B K9B K3 118(2) . 6 ?
O5 K9B K3 41.1(10) 6 6 ?
O16A K9B K3 124.6(18) . 6 ?
O2A K9B K3 109.0(18) . 6 ?
O16B K9B K3 132(2) . 6 ?
O9 K9B K3 44.6(8) 6 6 ?
Te4 K9B K3 94.1(12) 6 6 ?
Se12 K9B K3 146.7(16) . 6 ?
K5 K9B K3 158.5(17) . 6 ?
K9A K9B K11B 162(4) . . ?
O2B K9B K11B 14.5(15) . . ?
O5 K9B K11B 89.9(18) 6 . ?
O16A K9B K11B 89.3(17) . . ?
O2A K9B K11B 5.5(8) . . ?
O16B K9B K11B 101.4(19) . . ?
O9 K9B K11B 136.7(17) 6 . ?
Te4 K9B K11B 65.8(10) 6 . ?
Se12 K9B K11B 93.2(12) . . ?
K5 K9B K11B 61.5(9) . . ?
K3 K9B K11B 103.5(14) 6 . ?
K10B K10A K10C 148(4) . 2_655 ?
K10B K10A K10C 128(3) . . ?
K10C K10A K10C 46(5) 2_655 . ?
K10B K10A OL1 118(2) . . ?
K10C K10A OL1 93(4) 2_655 . ?
K10C K10A OL1 85.8(17) . . ?
K10B K10A O15 62(2) . 4_545 ?
K10C K10A O15 86(3) 2_655 4_545 ?
K10C K10A O15 83.4(17) . 4_545 ?
OL1 K10A O15 165.1(11) . 4_545 ?
K10B K10A Se13 75(2) . . ?
K10C K10A Se13 109(4) 2_655 . ?
K10C K10A Se13 153.7(16) . . ?
OL1 K10A Se13 91.6(8) . . ?
O15 K10A Se13 102.6(8) 4_545 . ?
K10B K10A K10A 118(2) . 2_655 ?
K10C K10A K10A 45(3) 2_655 2_655 ?
K10C K10A K10A 18.4(16) . 2_655 ?
OL1 K10A K10A 104.2(8) . 2_655 ?
O15 K10A K10A 65.5(7) 4_545 2_655 ?
Se13 K10A K10A 148.9(7) . 2_655 ?
K10B K10A Te1 56(2) . 4_545 ?
K10C K10A Te1 135(4) 2_655 4_545 ?
K10C K10A Te1 89.4(16) . 4_545 ?
OL1 K10A Te1 79.5(7) . 4_545 ?
O15 K10A Te1 90.2(7) 4_545 4_545 ?
Se13 K10A Te1 115.8(4) . 4_545 ?
K10A K10A Te1 93.6(5) 2_655 4_545 ?
K10B K10A K10B 107(2) . 2_655 ?
K10C K10A K10B 52(3) 2_655 2_655 ?
K10C K10A K10B 28.2(16) . 2_655 ?
OL1 K10A K10B 113.5(8) . 2_655 ?
O15 K10A K10B 55.2(8) 4_545 2_655 ?
Se13 K10A K10B 147.6(5) . 2_655 ?
K10A K10A K10B 10.9(4) 2_655 2_655 ?
Te1 K10A K10B 89.7(5) 4_545 2_655 ?
K10B K10A Te3 138(2) . . ?
K10C K10A Te3 42(3) 2_655 . ?
K10C K10A Te3 85.7(16) . . ?
OL1 K10A Te3 82.7(7) . . ?
O15 K10A Te3 106.5(7) 4_545 . ?
Se13 K10A Te3 68.1(3) . . ?
K10A K10A Te3 87.2(4) 2_655 . ?
Te1 K10A Te3 161.9(4) 4_545 . ?
K10B K10A Te3 94.1(4) 2_655 . ?
K10B K10A K3 90(2) . . ?
K10C K10A K3 119(3) 2_655 . ?
K10C K10A K3 127.2(16) . . ?
OL1 K10A K3 41.6(7) . . ?
O15 K10A K3 148.7(8) 4_545 . ?
Se13 K10A K3 53.7(2) . . ?
K10A K10A K3 145.5(4) 2_655 . ?
Te1 K10A K3 84.5(3) 4_545 . ?
K10B K10A K3 155.1(5) 2_655 . ?
Te3 K10A K3 84.7(3) . . ?
K10B K10A K4 36(2) . 4_545 ?
K10C K10A K4 112(3) 2_655 4_545 ?
K10C K10A K4 110.3(16) . 4_545 ?
OL1 K10A K4 154.4(8) . 4_545 ?
O15 K10A K4 28.8(6) 4_545 4_545 ?
Se13 K10A K4 82.4(3) . 4_545 ?
K10A K10A K4 93.3(2) 2_655 4_545 ?
Te1 K10A K4 80.8(3) 4_545 4_545 ?
K10B K10A K4 82.5(5) 2_655 4_545 ?
Te3 K10A K4 117.3(3) . 4_545 ?
K3 K10A K4 120.1(4) . 4_545 ?
K10A K10B K10C 19(3) . 2_655 ?
K10A K10B O15 100(3) . 4_545 ?
K10C K10B O15 82(2) 2_655 4_545 ?
K10A K10B Se13 90(2) . . ?
K10C K10B Se13 94(2) 2_655 . ?
O15 K10B Se13 112.7(12) 4_545 . ?
K10A K10B OL1 48(2) . . ?
K10C K10B OL1 67(2) 2_655 . ?
O15 K10B OL1 145.5(14) 4_545 . ?
Se13 K10B OL1 85.1(9) . . ?
K10A K10B O15 94(2) . 3_545 ?
K10C K10B O15 85(2) 2_655 3_545 ?
O15 K10B O15 51.3(12) 4_545 3_545 ?
Se13 K10B O15 163.9(11) . 3_545 ?
OL1 K10B O15 108.8(11) . 3_545 ?
K10A K10B K10C 40(2) . . ?
K10C K10B K10C 36(3) 2_655 . ?
O15 K10B K10C 76.6(16) 4_545 . ?
Se13 K10B K10C 128.7(15) . . ?
OL1 K10B K10C 69.4(14) . . ?
O15 K10B K10C 53.7(14) 3_545 . ?
K10A K10B Te1 113(3) . 4_545 ?
K10C K10B Te1 121(2) 2_655 4_545 ?
O15 K10B Te1 104.9(11) 4_545 4_545 ?
Se13 K10B Te1 131.8(9) . 4_545 ?
OL1 K10B Te1 80.2(8) . 4_545 ?
O15 K10B Te1 60.6(7) 3_545 4_545 ?
K10C K10B Te1 87.9(15) . 4_545 ?
K10A K10B Te5 161(3) . 4_545 ?
K10C K10B Te5 163(2) 2_655 4_545 ?
O15 K10B Te5 94.4(11) 4_545 4_545 ?
Se13 K10B Te5 72.9(6) . 4_545 ?
OL1 K10B Te5 119.6(10) . 4_545 ?
O15 K10B Te5 105.4(9) 3_545 4_545 ?
K10C K10B Te5 158.4(15) . 4_545 ?
Te1 K10B Te5 75.3(6) 4_545 4_545 ?
K10A K10B K10A 51(2) . 2_655 ?
K10C K10B K10A 40(2) 2_655 2_655 ?
O15 K10B K10A 59.6(9) 4_545 2_655 ?
Se13 K10B K10A 132.1(8) . 2_655 ?
OL1 K10B K10A 86.3(8) . 2_655 ?
O15 K10B K10A 44.5(7) 3_545 2_655 ?
K10C K10B K10A 17.0(13) . 2_655 ?
Te1 K10B K10A 92.6(6) 4_545 2_655 ?
Te5 K10B K10A 147.9(8) 4_545 2_655 ?
K10A K10B Sn1 152(3) . 4_545 ?
K10C K10B Sn1 155(2) 2_655 4_545 ?
O15 K10B Sn1 88.1(10) 4_545 4_545 ?
Se13 K10B Sn1 111.6(8) . 4_545 ?
OL1 K10B Sn1 113.5(9) . 4_545 ?
O15 K10B Sn1 70.9(7) 3_545 4_545 ?
K10C K10B Sn1 119.3(15) . 4_545 ?
Te1 K10B Sn1 39.9(3) 4_545 4_545 ?
Te5 K10B Sn1 39.8(3) 4_545 4_545 ?
K10A K10B Sn1 115.1(6) 2_655 4_545 ?
K10A K10B K3 79(2) . . ?
K10C K10B K3 96(2) 2_655 . ?
O15 K10B K3 165.7(12) 4_545 . ?
Se13 K10B K3 53.2(4) . . ?
OL1 K10B K3 40.8(6) . . ?
O15 K10B K3 142.9(10) 3_545 . ?
K10C K10B K3 109.5(14) . . ?
Te1 K10B K3 88.6(6) 4_545 . ?
Te5 K10B K3 84.0(5) 4_545 . ?
K10A K10B K3 125.9(7) 2_655 . ?
Sn1 K10B K3 99.5(6) 4_545 . ?
K10A K10C K10B 12.8(18) 2_655 2_655 ?
K10A K10C K10C 109(6) 2_655 2_655 ?
K10B K10C K10C 110(4) 2_655 2_655 ?
K10A K10C K10A 117(4) 2_655 . ?
K10B K10C K10A 111(3) 2_655 . ?
K10C K10C K10A 25(2) 2_655 . ?
K10A K10C O15 69(3) 2_655 3_545 ?
K10B K10C O15 56.7(19) 2_655 3_545 ?
K10C K10C O15 91.7(18) 2_655 3_545 ?
K10A K10C O15 73.7(18) . 3_545 ?
K10A K10C OL1 63(3) 2_655 2_655 ?
K10B K10C OL1 76(3) 2_655 2_655 ?
K10C K10C OL1 91(4) 2_655 2_655 ?
K10A K10C OL1 116(3) . 2_655 ?
O15 K10C OL1 131(3) 3_545 2_655 ?
K10A K10C Te3 122(4) 2_655 2_655 ?
K10B K10C Te3 126(3) 2_655 2_655 ?
K10C K10C Te3 123(3) 2_655 2_655 ?
K10A K10C Te3 121(3) . 2_655 ?
O15 K10C Te3 125(3) 3_545 2_655 ?
OL1 K10C Te3 93.1(19) 2_655 2_655 ?
K10A K10C K10B 111(4) 2_655 . ?
K10B K10C K10B 103(3) 2_655 . ?
K10C K10C K10B 34(2) 2_655 . ?
K10A K10C K10B 11.4(6) . . ?
O15 K10C K10B 62.2(15) 3_545 . ?
OL1 K10C K10B 123(3) 2_655 . ?
Te3 K10C K10B 125(2) 2_655 . ?
K10A K10C Se13 54(3) 2_655 2_655 ?
K10B K10C Se13 55.2(19) 2_655 2_655 ?
K10C K10C Se13 162(5) 2_655 2_655 ?
K10A K10C Se13 161(3) . 2_655 ?
O15 K10C Se13 87.1(18) 3_545 2_655 ?
OL1 K10C Se13 76.6(16) 2_655 2_655 ?
Te3 K10C Se13 70.7(14) 2_655 2_655 ?
K10B K10C Se13 149(2) . 2_655 ?
K10A K10C K7 126(4) 2_655 . ?
K10B K10C K7 139(3) 2_655 . ?
K10C K10C K7 75.6(10) 2_655 . ?
K10A K10C K7 90.3(18) . . ?
O15 K10C K7 162(2) 3_545 . ?
OL1 K10C K7 63.3(13) 2_655 . ?
Te3 K10C K7 56.8(11) 2_655 . ?
K10B K10C K7 101.5(18) . . ?
Se13 K10C K7 108.9(17) 2_655 . ?
K10A K10C K3 48(3) 2_655 2_655 ?
K10B K10C K3 60(2) 2_655 2_655 ?
K10C K10C K3 122(5) 2_655 2_655 ?
K10A K10C K3 145(2) . 2_655 ?
O15 K10C K3 115(2) 3_545 2_655 ?
OL1 K10C K3 32.0(10) 2_655 2_655 ?
Te3 K10C K3 83.3(15) 2_655 2_655 ?
K10B K10C K3 148(2) . 2_655 ?
Se13 K10C K3 44.6(8) 2_655 2_655 ?
K7 K10C K3 82.7(12) . 2_655 ?
K11C K11A K11B 160(4) . . ?
K11C K11A O2A 171(3) . . ?
K11B K11A O2A 29(2) . . ?
K11C K11A O12 70(3) . 6 ?
K11B K11A O12 94(2) . 6 ?
O2A K11A O12 117.8(14) . 6 ?
K11C K11A O6 86(3) . . ?
K11B K11A O6 112(2) . . ?
O2A K11A O6 85.2(12) . . ?
O12 K11A O6 152.8(13) 6 . ?
K11C K11A O4 91(3) . 6 ?
K11B K11A O4 74(2) . 6 ?
O2A K11A O4 95.9(13) . 6 ?
O12 K11A O4 76.5(8) 6 6 ?
O6 K11A O4 117.8(9) . 6 ?
K11C K11A O2B 165(3) . . ?
K11B K11A O2B 35(2) . . ?
O2A K11A O2B 6.5(12) . . ?
O12 K11A O2B 123.4(12) 6 . ?
O6 K11A O2B 78.9(10) . . ?
O4 K11A O2B 100.2(11) 6 . ?
K11C K11A O16A 39(3) . 7_545 ?
K11B K11A O16A 143(2) . 7_545 ?
O2A K11A O16A 137.5(13) . 7_545 ?
O12 K11A O16A 101.2(11) 6 7_545 ?
O6 K11A O16A 63.4(9) . 7_545 ?
O4 K11A O16A 76.7(9) 6 7_545 ?
O2B K11A O16A 133.6(11) . 7_545 ?
K11C K11A Se9 104(3) . . ?
K11B K11A Se9 88(2) . . ?
O2A K11A Se9 72.2(10) . . ?
O12 K11A Se9 92.8(7) 6 . ?
O6 K11A Se9 80.1(7) . . ?
O4 K11A Se9 158.2(9) 6 . ?
O2B K11A Se9 69.7(8) . . ?
O16A K11A Se9 124.5(10) 7_545 . ?
K11C K11A K5 82(3) . 7_545 ?
K11B K11A K5 97(2) . 7_545 ?
O2A K11A K5 97.8(11) . 7_545 ?
O12 K11A K5 118.7(8) 6 7_545 ?
O6 K11A K5 67.9(6) . 7_545 ?
O4 K11A K5 50.3(4) 6 7_545 ?
O2B K11A K5 96.8(8) . 7_545 ?
O16A K11A K5 45.5(7) 7_545 7_545 ?
Se9 K11A K5 147.3(6) . 7_545 ?
K11C K11A K5 121(3) . . ?
K11B K11A K5 79(2) . . ?
O2A K11A K5 50.0(10) . . ?
O12 K11A K5 146.3(8) 6 . ?
O6 K11A K5 40.8(6) . . ?
O4 K11A K5 130.8(8) 6 . ?
O2B K11A K5 43.5(7) . . ?
O16A K11A K5 104.2(8) 7_545 . ?
Se9 K11A K5 54.5(3) . . ?
K5 K11A K5 94.9(4) 7_545 . ?
K11C K11A K4 96(3) . 6 ?
K11B K11A K4 64(2) . 6 ?
O2A K11A K4 93.2(12) . 6 ?
O12 K11A K4 39.3(6) 6 6 ?
O6 K11A K4 163.1(8) . 6 ?
O4 K11A K4 45.6(5) 6 6 ?
O2B K11A K4 99.8(9) . 6 ?
O16A K11A K4 108.6(9) 7_545 6 ?
Se9 K11A K4 115.4(5) . 6 ?
K5 K11A K4 95.8(4) 7_545 6 ?
K5 K11A K4 142.8(7) . 6 ?
K11A K11B O2A 133(3) . . ?
K11A K11B K11C 8.8(19) . . ?
O2A K11B K11C 142(3) . . ?
K11A K11B O2B 132(3) . . ?
O2A K11B O2B 1.4(17) . . ?
K11C K11B O2B 140.6(19) . . ?
K11A K11B O4 87(2) . 6 ?
O2A K11B O4 125(2) . 6 ?
K11C K11B O4 80.3(13) . 6 ?
O2B K11B O4 125.0(14) . 6 ?
K11A K11B O12 68(2) . 6 ?
O2A K11B O12 146(2) . 6 ?
K11C K11B O12 60.7(12) . 6 ?
O2B K11B O12 147.5(15) . 6 ?
O4 K11B O12 74.7(9) 6 6 ?
K11A K11B O6 98(2) . 7_545 ?
O2A K11B O6 61.7(16) . 7_545 ?
K11C K11B O6 102.5(15) . 7_545 ?
O2B K11B O6 60.5(11) . 7_545 ?
O4 K11B O6 79.4(8) 6 7_545 ?
O12 K11B O6 151.0(12) 6 7_545 ?
K11A K11B O6 53(2) . . ?
O2A K11B O6 82.6(18) . . ?
K11C K11B O6 61.0(13) . . ?
O2B K11B O6 81.4(12) . . ?
O4 K11B O6 107.0(10) 6 . ?
O12 K11B O6 120.3(12) 6 . ?
O6 K11B O6 56.0(9) 7_545 . ?
K11A K11B Se9 77(2) . . ?
O2A K11B Se9 75.3(17) . . ?
K11C K11B Se9 82.1(13) . . ?
O2B K11B Se9 75.6(11) . . ?
O4 K11B Se9 159.4(11) 6 . ?
O12 K11B Se9 87.5(8) 6 . ?
O6 K11B Se9 114.9(9) 7_545 . ?
O6 K11B Se9 73.0(7) . . ?
K11A K11B Se15 153(2) . 6 ?
O2A K11B Se15 71.6(17) . 6 ?
K11C K11B Se15 145.1(15) . 6 ?
O2B K11B Se15 72.3(11) . 6 ?
O4 K11B Se15 66.9(7) 6 6 ?
O12 K11B Se15 97.8(9) 6 6 ?
O6 K11B Se15 83.6(7) 7_545 6 ?
O6 K11B Se15 139.1(9) . 6 ?
Se9 K11B Se15 126.9(8) . 6 ?
K11A K11B K5 70(2) . 7_545 ?
O2A K11B K5 105.5(17) . 7_545 ?
K11C K11B K5 69.3(12) . 7_545 ?
O2B K11B K5 104.3(11) . 7_545 ?
O4 K11B K5 47.1(5) 6 7_545 ?
O12 K11B K5 107.4(9) 6 7_545 ?
O6 K11B K5 43.9(5) 7_545 7_545 ?
O6 K11B K5 61.6(6) . 7_545 ?
Se9 K11B K5 133.7(8) . 7_545 ?
Se15 K11B K5 95.0(6) 6 7_545 ?
K11A K11B K4 104(2) . 6 ?
O2A K11B K4 123(2) . 6 ?
K11C K11B K4 95.2(13) . 6 ?
O2B K11B K4 124.1(13) . 6 ?
O4 K11B K4 50.4(6) 6 6 ?
O12 K11B K4 44.6(6) 6 6 ?
O6 K11B K4 122.7(8) 7_545 6 ?
O6 K11B K4 151.9(10) . 6 ?
Se9 K11B K4 121.4(7) . 6 ?
Se15 K11B K4 54.8(4) 6 6 ?
K5 K11B K4 97.4(5) 7_545 6 ?
K11A K11C K11B 11(2) . . ?
K11A K11C O12 95(3) . 6 ?
K11B K11C O12 86.0(14) . 6 ?
K11A K11C O16A 132(3) . 7_545 ?
K11B K11C O16A 134.2(16) . 7_545 ?
O12 K11C O16A 122.2(14) 6 7_545 ?
K11A K11C O2A 7(3) . . ?
K11B K11C O2A 17.9(12) . . ?
O12 K11C O2A 100.7(12) 6 . ?
O16A K11C O2A 129.2(13) 7_545 . ?
K11A K11C O6 79(3) . . ?
K11B K11C O6 89.4(15) . . ?
O12 K11C O6 165.7(12) 6 . ?
O16A K11C O6 70.1(11) 7_545 . ?
O2A K11C O6 72.7(10) . . ?
K11A K11C O4 75(3) . 6 ?
K11B K11C O4 66.5(12) . 6 ?
O12 K11C O4 77.2(9) 6 6 ?
O16A K11C O4 84.2(11) 7_545 6 ?
O2A K11C O4 80.0(10) . 6 ?
O6 K11C O4 113.2(10) . 6 ?
K11A K11C O16B 134(3) . 7_545 ?
K11B K11C O16B 132.6(18) . 7_545 ?
O12 K11C O16B 108.9(16) 6 7_545 ?
O16A K11C O16B 14.9(13) 7_545 7_545 ?
O2A K11C O16B 133.8(16) . 7_545 ?
O6 K11C O16B 84.1(15) . 7_545 ?
O4 K11C O16B 73.2(14) 6 7_545 ?
K11A K11C Te2 136(3) . . ?
K11B K11C Te2 144.4(15) . . ?
O12 K11C Te2 99.5(9) 6 . ?
O16A K11C Te2 71.5(9) 7_545 . ?
O2A K11C Te2 130.3(10) . . ?
O6 K11C Te2 76.7(7) . . ?
O4 K11C Te2 149.0(10) 6 . ?
O16B K11C Te2 79.0(13) 7_545 . ?
K11A K11C Se9 65(3) . . ?
K11B K11C Se9 72.0(12) . . ?
O12 K11C Se9 90.2(8) 6 . ?
O16A K11C Se9 134.8(11) 7_545 . ?
O2A K11C Se9 62.2(8) . . ?
O6 K11C Se9 75.5(7) . . ?
O4 K11C Se9 137.2(10) 6 . ?
O16B K11C Se9 148.3(15) 7_545 . ?
Te2 K11C Se9 72.9(4) . . ?
K11A K11C K5 88(3) . 7_545 ?
K11B K11C K5 87.5(12) . 7_545 ?
O12 K11C K5 125.1(10) 6 7_545 ?
O16A K11C K5 47.1(8) 7_545 7_545 ?
O2A K11C K5 87.4(9) . 7_545 ?
O6 K11C K5 68.1(7) . 7_545 ?
O4 K11C K5 50.6(5) 6 7_545 ?
O16B K11C K5 46.6(12) 7_545 7_545 ?
Te2 K11C K5 116.0(7) . 7_545 ?
Se9 K11C K5 138.2(8) . 7_545 ?
K11A K11C K4 75(3) . 6 ?
K11B K11C K4 64.1(12) . 6 ?
O12 K11C K4 35.7(7) 6 6 ?
O16A K11C K4 116.8(11) 7_545 6 ?
O2A K11C K4 82.0(9) . 6 ?
O6 K11C K4 149.4(10) . 6 ?
O4 K11C K4 43.8(5) 6 6 ?
O16B K11C K4 102.2(14) 7_545 6 ?
Te2 K11C K4 133.8(7) . 6 ?
Se9 K11C K4 107.8(6) . 6 ?
K5 K11C K4 94.3(5) 7_545 6 ?
CL1 OL1 K3 110(2) . . ?
CL1 OL1 K10A 123(2) . . ?
K3 OL1 K10A 95.7(10) . . ?
CL1 OL1 K10C 128(3) . 2_655 ?
K3 OL1 K10C 110.6(17) . 2_655 ?
K10A OL1 K10C 23.5(13) . 2_655 ?
CL1 OL1 K10B 117(2) . . ?
K3 OL1 K10B 87.4(10) . . ?
K10A OL1 K10B 13.2(6) . . ?
K10C OL1 K10B 36.7(15) 2_655 . ?
OL1 CL1 K3 47.7(16) . . ?
O2B O2A K11B 177(4) . . ?
O2B O2A K11A 159(4) . . ?
K11B O2A K11A 18.4(13) . . ?
O2B O2A K11C 157(3) . . ?
K11B O2A K11C 20.6(14) . . ?
K11A O2A K11C 2.2(9) . . ?
O2B O2A K9B 19(3) . . ?
K11B O2A K9B 163(3) . . ?
K11A O2A K9B 174.7(19) . . ?
K11C O2A K9B 173.4(17) . . ?
O2B O2A K5 59(3) . . ?
K11B O2A K5 119(2) . . ?
K11A O2A K5 100.7(12) . . ?
K11C O2A K5 98.5(10) . . ?
K9B O2A K5 77.3(14) . . ?
O2A O2B K9B 152(4) . . ?
O2A O2B K11B 2(2) . . ?
K9B O2B K11B 153(3) . . ?
O2A O2B K9A 159(4) . . ?
K9B O2B K9A 8.8(17) . . ?
K11B O2B K9A 160.3(17) . . ?
O2A O2B K5 105(3) . . ?
K9B O2B K5 103(2) . . ?
K11B O2B K5 103.4(14) . . ?
K9A O2B K5 96.2(12) . . ?
O2A O2B K11A 14(3) . . ?
K9B O2B K11A 166(2) . . ?
K11B O2B K11A 12.8(7) . . ?
K9A O2B K11A 173.1(15) . . ?
K5 O2B K11A 90.6(10) . . ?
K7 O3 K2 92.9(5) 3_445 . ?
K11B O4 K11A 19.0(6) 6_556 6_556 ?
K11B O4 K11C 33.2(7) 6_556 6_556 ?
K11A O4 K11C 14.3(5) 6_556 6_556 ?
K11B O4 K5 91.5(8) 6_556 4 ?
K11A O4 K5 83.5(6) 6_556 4 ?
K11C O4 K5 80.8(6) 6_556 4 ?
K11B O4 K4 88.5(7) 6_556 . ?
K11A O4 K4 95.2(6) 6_556 . ?
K11C O4 K4 96.9(7) 6_556 . ?
K5 O4 K4 175.7(6) 4 . ?
K9B O5 K3 103.3(14) 6_556 . ?
K9B O5 K9A 17.2(14) 6_556 6_556 ?
K3 O5 K9A 96.1(6) . 6_556 ?
K11A O6 K5 98.9(9) . . ?
K11A O6 K11C 14.6(5) . . ?
K5 O6 K11C 111.5(9) . . ?
K11A O6 K11B 134.2(10) . 7_545 ?
K5 O6 K11B 84.6(8) . 7_545 ?
K11C O6 K11B 139.6(10) . 7_545 ?
K11A O6 K11B 15.1(6) . . ?
K5 O6 K11B 87.0(8) . . ?
K11C O6 K11B 29.6(7) . . ?
K11B O6 K11B 124.0(9) 7_545 . ?
K7 O7 K2 88.2(6) 3_445 2 ?
K7 O7 K2 88.2(6) 3_445 . ?
K2 O7 K2 176.4(11) 2 . ?
K9A O9 K3 93.1(6) 6_556 . ?
K9A O9 K9B 13.5(10) 6_556 6_556 ?
K3 O9 K9B 81.3(11) . 6_556 ?
K8B O10 K8A 10.5(7) . . ?
K1 O11 K8A 163.0(13) . 3 ?
K1 O11 K8B 167.0(11) . 3 ?
K8A O11 K8B 11.3(7) 3 3 ?
K11C O12 K11A 15.3(6) 6_556 6_556 ?
K11C O12 K4 113.3(11) 6_556 . ?
K11A O12 K4 104.2(10) 6_556 . ?
K11C O12 K11B 33.4(8) 6_556 6_556 ?
K11A O12 K11B 18.2(6) 6_556 6_556 ?
K4 O12 K11B 90.1(9) . 6_556 ?
K6 O13 K6 87.8(8) . 5 ?
K6 O13 K8B 119.8(9) . 5 ?
K6 O13 K8B 87.0(8) 5 5 ?
K6 O14 K8B 87.3(8) . . ?
K10B O15 K4 105.6(12) 4 . ?
K10B O15 K10A 17.3(6) 4 4 ?
K4 O15 K10A 122.0(11) . 4 ?
K10B O15 K10C 41.5(16) 4 3_455 ?
K4 O15 K10C 143.0(18) . 3_455 ?
K10A O15 K10C 24.3(14) 4 3_455 ?
K10B O15 K10B 93.7(14) 4 3_455 ?
K4 O15 K10B 150.8(12) . 3_455 ?
K10A O15 K10B 80.3(10) 4 3_455 ?
K10C O15 K10B 64.1(17) 3_455 3_455 ?
O16B O16A K11C 120(5) . 7_545 ?
O16B O16A K9B 100(5) . . ?
K11C O16A K9B 140(2) 7_545 . ?
O16B O16A K5 83(5) . . ?
K11C O16A K5 87.6(11) 7_545 . ?
K9B O16A K5 89.4(15) . . ?
O16B O16A K9A 85(5) . . ?
K11C O16A K9A 155.6(17) 7_545 . ?
K9B O16A K9A 17.4(12) . . ?
K5 O16A K9A 96.1(10) . . ?
O16B O16A K11A 122(5) . 7_545 ?
K11C O16A K11A 9.5(6) 7_545 7_545 ?
K9B O16A K11A 134.5(19) . 7_545 ?
K5 O16A K11A 79.0(9) . 7_545 ?
K9A O16A K11A 151.7(15) . 7_545 ?
O16A O16B K5 77(5) . . ?
O16A O16B K9A 77(5) . . ?
K5 O16B K9A 93.4(19) . . ?
O16A O16B K9B 62(5) . . ?
K5 O16B K9B 82(2) . . ?
K9A O16B K9B 16.6(11) . . ?
O16A O16B K11C 45(4) . 7_545 ?
K5 O16B K11C 76.0(17) . 7_545 ?
K9A O16B K11C 122(3) . 7_545 ?
K9B O16B K11C 107(3) . 7_545 ?

loop_
_geom_bond_atom_site_label_1
_geom_bond_atom_site_label_2
_geom_bond_distance
_geom_bond_site_symmetry_2
_geom_bond_publ_flag
Sn1 Se7 2.5976(16) . ?
Sn1 Se6 2.6268(17) . ?
Sn1 Te5 2.6854(17) . ?
Sn1 Te1 2.6864(16) . ?
Sn1 K6 4.117(6) . ?
Sn1 K10B 4.15(3) 4 ?
Sn2 Se10 2.5686(18) . ?
Sn2 Se9 2.6046(16) . ?
Sn2 Te8 2.6742(17) . ?
Sn2 Te2 2.6839(16) . ?
Sn3 Se11 2.5627(17) . ?
Sn3 Se13 2.5629(17) . ?
Sn3 Se12 2.6001(19) . ?
Sn3 Te3 2.6691(19) . ?
Sn3 K3 4.106(4) . ?
Sn3 K5 4.116(5) . ?
Sn3 K1 4.135(4) . ?
Sn4 Se14 2.5609(16) . ?
Sn4 Se15 2.5835(17) . ?
Sn4 Te16 2.6603(18) . ?
Sn4 Te4 2.7036(14) . ?
Te1 K10B 3.55(3) 4 ?
Te1 K10A 3.963(16) 4 ?
Te2 K11C 3.62(3) . ?
Te3 K10C 3.25(8) 2_655 ?
Te3 K7 3.664(5) . ?
Te3 K10A 4.059(16) . ?
Te4 K9B 3.58(5) 6_556 ?
Te4 K8B 3.703(14) 2 ?
Te4 K9A 3.852(10) 6_556 ?
Te4 K8A 3.99(3) 2 ?
Te5 Zn1 2.6080(18) . ?
Te5 K10B 3.57(3) 4 ?
Te5 K1 3.579(4) . ?
Te5 K4 3.695(5) . ?
Se6 Zn2 2.549(2) . ?
Se6 K6 3.509(6) . ?
Se6 K1 3.578(4) . ?
Se7 Zn3 2.537(2) . ?
Se7 K6 3.480(6) . ?
Se7 K4 3.510(5) . ?
Se7 K4 3.648(5) 2 ?
Te8 Zn4 2.6114(18) . ?
Te8 K2 3.562(5) . ?
Te8 K5 3.763(5) . ?
Se9 Zn2 2.550(2) . ?
Se9 K11A 3.398(18) . ?
Se9 K6 3.449(6) . ?
Se9 K11B 3.49(3) . ?
Se9 K5 3.602(6) . ?
Se9 K11C 3.63(2) . ?
Se10 Zn3 2.517(2) . ?
Se10 K8A 3.27(3) . ?
Se10 K6 3.490(6) . ?
Se10 K8B 3.540(14) . ?
Se10 K2 3.708(5) . ?
Se11 Zn1 2.526(2) . ?
Se11 K3 3.455(4) . ?
Se11 K1 3.469(4) . ?
Se11 K2 3.614(5) 4 ?
Se12 Zn2 2.570(2) . ?
Se12 K5 3.463(5) . ?
Se12 K9A 3.472(10) . ?
Se12 K1 3.491(4) . ?
Se12 K9B 3.68(6) . ?
Se13 Zn4 2.500(2) . ?
Se13 K10B 3.22(3) . ?
Se13 K10A 3.327(15) . ?
Se13 K3 3.428(4) . ?
Se13 K5 3.525(6) . ?
Se13 K10C 3.91(7) 2_655 ?
Se14 Zn4 2.5076(19) . ?
Se14 K3 3.435(4) . ?
Se14 K1 3.473(4) 4_545 ?
Se14 K2 3.488(5) . ?
Se15 Zn1 2.525(2) . ?
Se15 K4 3.576(5) . ?
Se15 K3 3.577(4) . ?
Se15 K11B 3.61(3) 6_556 ?
Te16 Zn3 2.6022(19) . ?
Te16 K8A 3.50(3) 2 ?
Te16 K2 3.579(5) . ?
Te16 K4 3.597(5) . ?
Te16 K8B 3.800(14) 2 ?
Se17 Zn3 2.473(2) . ?
Se17 Zn2 2.4779(19) . ?
Se17 Zn4 2.4783(19) . ?
Se17 Zn1 2.4805(19) . ?
Zn1 K3 3.967(4) . ?
Zn1 K1 3.983(4) . ?
Zn2 K6 3.904(6) . ?
Zn2 K5 3.983(5) . ?
Zn2 K1 4.067(4) . ?
Zn3 K6 3.920(6) . ?
Zn3 K4 4.015(5) . ?
Zn4 K3 3.879(4) . ?
Zn4 K2 4.047(5) . ?
K1 O8 2.759(19) . ?
K1 O11 2.83(3) . ?
K1 Se14 3.473(4) 4 ?
K1 K2 4.499(6) 4 ?
K2 O3 3.024(17) . ?
K2 O7 3.230(5) . ?
K2 Se11 3.614(5) 4_545 ?
K2 K8A 4.00(3) 2 ?
K2 K7 4.199(7) 3_445 ?
K2 K1 4.499(6) 4_545 ?
K2 K8B 4.525(15) 2 ?
K3 OL1 2.74(3) . ?
K3 O5 2.769(19) . ?
K3 O9 2.91(2) . ?
K3 CL1 3.47(3) . ?
K3 K9B 4.10(5) 6_556 ?
K4 O15 2.81(3) . ?
K4 O12 2.88(3) . ?
K4 O4 3.164(17) . ?
K4 Se7 3.648(5) 2 ?
K4 K11B 4.10(3) 6_556 ?
K4 K10B 4.28(3) 4 ?
K4 K11A 4.41(2) 6_556 ?
K5 O16A 2.80(3) . ?
K5 O6 2.84(2) . ?
K5 O16B 2.86(7) . ?
K5 O2B 2.95(4) . ?
K5 O4 2.983(17) 4_545 ?
K5 O2A 3.34(3) . ?
K5 K11C 3.81(2) 7_545 ?
K5 K11A 3.852(19) 7_545 ?
K6 O13 2.69(3) . ?
K6 O14 2.70(3) . ?
K6 O13 2.88(3) 5 ?
K6 K6 3.866(11) 5 ?
K6 K8B 4.163(14) . ?
K7 O3 2.764(16) 4 ?
K7 O3 2.764(16) 3 ?
K7 O7 2.79(3) 3 ?
K7 Te3 3.664(5) 2_655 ?
K7 K2 4.199(7) 4 ?
K7 K2 4.199(7) 3 ?
K7 K10C 4.24(7) . ?
K7 K10C 4.24(7) 2_655 ?
K8B K8A 0.62(3) . ?
K8B O10 2.77(4) . ?
K8B O11 3.15(3) 3_445 ?
K8B O13 3.16(3) 5 ?
K8B O14 3.30(3) . ?
K8B Te4 3.703(14) 2 ?
K8B Te16 3.800(14) 2 ?
K8B K2 4.525(15) 2 ?
K8A O11 3.04(4) 3_445 ?
K8A O10 3.08(5) . ?
K8A Te16 3.50(3) 2 ?
K8A Te4 3.99(3) 2 ?
K8A K2 4.00(3) 2 ?
K9A K9B 0.89(6) . ?
K9A O2B 2.82(4) . ?
K9A O9 2.86(2) 6 ?
K9A O5 2.86(2) 6 ?
K9A O1 2.86(4) . ?
K9A O16A 2.97(4) . ?
K9A O16B 3.04(7) . ?
K9A Te4 3.852(10) 6 ?
K9A K3 4.188(10) 6 ?
K9B O2B 2.01(7) . ?
K9B O5 2.45(6) 6 ?
K9B O16A 2.77(6) . ?
K9B O2A 2.91(7) . ?
K9B O16B 3.10(9) . ?
K9B O9 3.36(6) 6 ?
K9B Te4 3.58(5) 6 ?
K9B K3 4.10(5) 6 ?
K9B K11B 4.28(7) . ?
K10A K10B 0.86(3) . ?
K10A K10C 1.25(7) 2_655 ?
K10A K10C 2.78(8) . ?
K10A OL1 2.80(3) . ?
K10A O15 2.84(3) 4_545 ?
K10A K10A 3.52(3) 2_655 ?
K10A Te1 3.963(16) 4_545 ?
K10A K10B 3.99(3) 2_655 ?
K10A K4 4.938(16) 4_545 ?
K10B K10C 2.03(8) 2_655 ?
K10B O15 2.56(4) 4_545 ?
K10B OL1 3.30(4) . ?
K10B O15 3.33(4) 3_545 ?
K10B K10C 3.38(8) . ?
K10B Te1 3.55(3) 4_545 ?
K10B Te5 3.57(3) 4_545 ?
K10B K10A 3.99(3) 2_655 ?
K10B Sn1 4.15(3) 4_545 ?
K10C K10A 1.25(7) 2_655 ?
K10C K10B 2.03(8) 2_655 ?
K10C K10C 2.10(15) 2_655 ?
K10C O15 3.03(8) 3_545 ?
K10C OL1 3.13(8) 2_655 ?
K10C Te3 3.25(8) 2_655 ?
K10C Se13 3.91(7) 2_655 ?
K10C K3 4.83(7) 2_655 ?
K11A K11C 0.72(3) . ?
K11A K11B 0.91(3) . ?
K11A O2A 2.13(4) . ?
K11A O12 2.71(3) 6 ?
K11A O6 2.80(3) . ?
K11A O4 2.80(3) 6 ?
K11A O2B 3.07(5) . ?
K11A O16A 3.24(4) 7_545 ?
K11A K5 3.852(19) 7_545 ?
K11A K4 4.41(2) 6 ?
K11B O2A 1.41(4) . ?
K11B K11C 1.61(4) . ?
K11B O2B 2.39(5) . ?
K11B O4 2.70(3) 6 ?
K11B O12 2.92(4) 6 ?
K11B O6 3.20(3) 7_545 ?
K11B O6 3.26(4) . ?
K11B Se15 3.61(3) 6 ?
K11B K5 4.07(3) 7_545 ?
K11B K4 4.10(3) 6 ?
K11C O12 2.55(3) 6 ?
K11C O16A 2.71(4) 7_545 ?
K11C O2A 2.85(4) . ?
K11C O6 2.85(3) . ?
K11C O4 2.90(3) 6 ?
K11C O16B 3.31(8) 7_545 ?
K11C K5 3.81(2) 7_545 ?
K11C K4 4.54(2) 6 ?
OL1 CL1 1.40(4) . ?
OL1 K10C 3.13(8) 2_655 ?
O2A O2B 0.98(4) . ?
O3 K7 2.764(16) 3_445 ?
O4 K11B 2.70(3) 6_556 ?
O4 K11A 2.80(3) 6_556 ?
O4 K11C 2.90(3) 6_556 ?
O4 K5 2.983(17) 4 ?
O5 K9B 2.45(6) 6_556 ?
O5 K9A 2.86(2) 6_556 ?
O6 K11B 3.20(3) 7_545 ?
O7 K7 2.79(3) 3_445 ?
O7 K2 3.230(5) 2 ?
O9 K9A 2.86(2) 6_556 ?
O9 K9B 3.36(6) 6_556 ?
O11 K8A 3.04(4) 3 ?
O11 K8B 3.15(3) 3 ?
O12 K11C 2.55(3) 6_556 ?
O12 K11A 2.71(3) 6_556 ?
O12 K11B 2.92(4) 6_556 ?
O13 K6 2.88(3) 5 ?
O13 K8B 3.16(3) 5 ?
O15 K10B 2.56(4) 4 ?
O15 K10A 2.84(3) 4 ?
O15 K10C 3.03(8) 3_455 ?
O15 K10B 3.33(4) 3_455 ?
O16A O16B 0.98(7) . ?
O16A K11C 2.71(4) 7_545 ?
O16A K11A 3.24(4) 7_545 ?
O16B K11C 3.31(8) 7_545 ?
O17A O17B 0.79(6) 3_445 ?
O17B O17A 0.79(6) 3 ?
